data_1558535
loop_
_publ_author_name
'Li, Hailou'
'Lian, Chen'
'Chen, Lijuan'
'Zhao, Junwei'
'Yang, Guo-Yu'

_publ_section_title
;
 Two unusual nanosized Nd<sup>3+</sup>-substituted selenotungstate
 aggregates simultaneously comprising lacunary Keggin and Dawson
 polyoxotungstate segments.
;
_journal_issue 30
_journal_name_full Nanoscale
_journal_page_first 16091
_journal_page_last 16101
_journal_paper_doi 10.1039/d0nr04051g
_journal_volume 12
_journal_year 2020
_chemical_formula_sum 'C14 H275 N7 Na4 Nd6 O310 Se6 W58'
_chemical_formula_weight 17597.87
_space_group_IT_number 2
_space_group_name_Hall '-P 1'
_space_group_name_H-M_alt 'P -1'
_symmetry_cell_setting triclinic
_symmetry_space_group_name_H-M 'P -1'
_atom_sites_solution_hydrogens geom
_atom_sites_solution_primary direct
_atom_sites_solution_secondary difmap
_audit_creation_method SHELXL-97
_audit_update_record
;
2020-05-26 deposited with the CCDC.	2020-07-07 downloaded from the CCDC.
;
_cell_angle_alpha 90.355(2)
_cell_angle_beta 99.225(2)
_cell_angle_gamma 94.2750(10)
_cell_formula_units_Z 2
_cell_length_a 19.6262(15)
_cell_length_b 28.530(2)
_cell_length_c 30.005(2)
_cell_measurement_reflns_used 57841
_cell_measurement_temperature 296(2)
_cell_measurement_theta_max 25.00
_cell_measurement_theta_min 1.0
_cell_volume 16535(2)
_computing_cell_refinement 'Bruker XSCANS'
_computing_data_collection 'Bruker XSCANS'
_computing_data_reduction 'Bruker SHELXTL'
_computing_molecular_graphics 'Bruker SHELXTL'
_computing_publication_material 'Bruker SHELXTL'
_computing_structure_refinement 'SHELXL-97 (Sheldrick, 2008)'
_computing_structure_solution 'SHELXS-97 (Sheldrick, 2008)'
_diffrn_ambient_temperature 296(2)
_diffrn_measured_fraction_theta_full 0.993
_diffrn_measured_fraction_theta_max 0.993
_diffrn_measurement_device_type 'Bruker apex II'
_diffrn_measurement_method '\w scans'
_diffrn_radiation_monochromator graphite
_diffrn_radiation_source 'fine-focus sealed tube'
_diffrn_radiation_type MoK\a
_diffrn_radiation_wavelength 0.71073
_diffrn_reflns_av_R_equivalents 0.1029
_diffrn_reflns_av_sigmaI/netI 0.2471
_diffrn_reflns_limit_h_max 23
_diffrn_reflns_limit_h_min -23
_diffrn_reflns_limit_k_max 33
_diffrn_reflns_limit_k_min -31
_diffrn_reflns_limit_l_max 32
_diffrn_reflns_limit_l_min -35
_diffrn_reflns_number 84730
_diffrn_reflns_theta_full 25.00
_diffrn_reflns_theta_max 25.00
_diffrn_reflns_theta_min 1.00
_exptl_absorpt_coefficient_mu 21.781
_exptl_absorpt_correction_T_max 0.0819
_exptl_absorpt_correction_T_min 0.0340
_exptl_absorpt_correction_type multi-scan
_exptl_absorpt_process_details SADABS
_exptl_crystal_colour purple
_exptl_crystal_density_diffrn 3.535
_exptl_crystal_density_method 'not measured'
_exptl_crystal_description block
_exptl_crystal_F_000 15576
_exptl_crystal_size_max 0.48
_exptl_crystal_size_mid 0.37
_exptl_crystal_size_min 0.23
_refine_diff_density_max 5.866
_refine_diff_density_min -6.565
_refine_diff_density_rms 0.782
_refine_ls_extinction_method none
_refine_ls_goodness_of_fit_ref 1.028
_refine_ls_hydrogen_treatment constr
_refine_ls_matrix_type full
_refine_ls_number_parameters 2643
_refine_ls_number_reflns 57841
_refine_ls_number_restraints 595
_refine_ls_restrained_S_all 1.024
_refine_ls_R_factor_all 0.2362
_refine_ls_R_factor_gt 0.1193
_refine_ls_shift/su_max 0.003
_refine_ls_shift/su_mean 0.000
_refine_ls_structure_factor_coef Fsqd
_refine_ls_weighting_details 'calc w=1/[\s^2^(Fo^2^)+(0.1240P)^2^+0.0000P] where P=(Fo^2^+2Fc^2^)/3'
_refine_ls_weighting_scheme calc
_refine_ls_wR_factor_gt 0.2551
_refine_ls_wR_factor_ref 0.2926
_reflns_number_gt 26920
_reflns_number_total 57841
_reflns_threshold_expression >2sigma(I)
_cod_data_source_file d0nr04051g2.cif
_cod_data_source_block 2
_cod_depositor_comments
;
The following automatic conversions were performed:

data item '_symmetry_cell_setting' value 'Triclinic' was changed to
'triclinic' in accordance with the
/home/data/users/saulius/crontab/automatic-downloads/rss-feeds/RSC/lib/dictionaries/cif_core.dic
dictionary named 'cif_core.dic' version 2.4.2 last updated on
2011-04-26.

Automatic conversion script
Id: cif_fix_values 7556 2019-12-06 15:28:31Z antanas 

 Adding full bibliography for 1558534--1558535.cif.
;
_cod_original_sg_symbol_H-M P-1
_cod_database_code 1558535

loop_
_symmetry_equiv_pos_as_xyz
'x, y, z'
'-x, -y, -z'

loop_
_atom_site_label
_atom_site_type_symbol
_atom_site_fract_x
_atom_site_fract_y
_atom_site_fract_z
_atom_site_U_iso_or_equiv
_atom_site_adp_type
_atom_site_occupancy
_atom_site_symmetry_multiplicity
_atom_site_calc_flag
_atom_site_refinement_flags
_atom_site_disorder_assembly
_atom_site_disorder_group
W1 W 1.03904(8) 0.58654(6) 0.95135(7) 0.0306(5) Uani 1 1 d . . .
W2 W 1.16560(9) 0.51106(5) 0.96493(6) 0.0274(4) Uani 1 1 d U . .
W3 W 1.10171(8) 0.54851(5) 0.85705(6) 0.0230(4) Uani 1 1 d . . .
W4 W 1.27804(8) 0.58885(5) 0.82858(6) 0.0212(4) Uani 1 1 d . . .
W5 W 1.34002(8) 0.55738(6) 0.94963(6) 0.0257(4) Uani 1 1 d U . .
W6 W 1.28221(9) 0.59399(6) 1.04272(7) 0.0304(4) Uani 1 1 d . . .
W7 W 1.14083(9) 0.67567(6) 1.02809(7) 0.0329(5) Uani 1 1 d . . .
W8 W 1.08327(9) 0.70867(6) 0.92094(7) 0.0314(5) Uani 1 1 d . . .
W9 W 1.21655(9) 0.81133(6) 0.93862(7) 0.0289(4) Uani 1 1 d . . .
W10 W 1.28150(9) 0.77576(6) 1.04267(7) 0.0295(5) Uani 1 1 d . . .
W11 W 1.42300(9) 0.69346(6) 1.05321(7) 0.0305(4) Uani 1 1 d U . .
W12 W 1.47301(9) 0.65966(6) 0.95536(7) 0.0300(5) Uani 1 1 d . . .
W13 W 1.52003(9) 0.78222(6) 0.99472(7) 0.0328(5) Uani 1 1 d . . .
W14 W 1.39345(9) 0.85757(6) 0.98588(7) 0.0308(5) Uani 1 1 d . . .
W15 W 1.44922(8) 0.81816(5) 0.88840(6) 0.0257(4) Uani 1 1 d . . .
W16 W 1.27059(8) 0.77686(5) 0.82822(7) 0.0256(4) Uani 1 1 d . . .
W17 W 1.40475(10) 0.34843(7) 0.58614(9) 0.0487(6) Uani 1 1 d . . .
W18 W 1.50490(10) 0.44956(7) 0.65226(8) 0.0446(6) Uani 1 1 d . . .
W19 W 1.45186(10) 0.34229(7) 0.70993(9) 0.0452(6) Uani 1 1 d . . .
W20 W 1.37124(9) 0.41034(6) 0.77715(7) 0.0339(5) Uani 1 1 d U . .
W21 W 1.27980(9) 0.31780(6) 0.71594(8) 0.0374(5) Uani 1 1 d . . .
W22 W 1.23146(10) 0.31816(6) 0.59262(8) 0.0414(6) Uani 1 1 d . . .
W23 W 1.27909(10) 0.42327(7) 0.54410(8) 0.0431(6) Uani 1 1 d U . .
W24 W 1.43016(9) 0.51854(6) 0.72358(7) 0.0336(5) Uani 1 1 d . . .
W25 W 1.37696(10) 0.52147(6) 0.60857(8) 0.0395(5) Uani 1 1 d . . .
W26 W 1.24767(8) 0.50319(5) 0.75286(6) 0.0236(4) Uani 1 1 d U . .
W27 W 0.99360(9) 0.51173(6) 0.67228(7) 0.0320(5) Uani 1 1 d . . .
W28 W 0.80910(9) 0.46743(7) 0.68314(7) 0.0372(5) Uani 1 1 d . . .
W29 W 0.85930(9) 0.40248(6) 0.77763(7) 0.0331(5) Uani 1 1 d . . .
W30 W 0.73761(9) 0.35361(7) 0.68995(7) 0.0417(6) Uani 1 1 d . . .
W31 W 0.84356(10) 0.25047(7) 0.68739(8) 0.0493(6) Uani 1 1 d U . .
W32 W 0.80061(10) 0.32130(8) 0.58522(8) 0.0479(6) Uani 1 1 d U . .
W33 W 0.88069(10) 0.43253(7) 0.58368(7) 0.0408(5) Uani 1 1 d . . .
W34 W 0.96243(10) 0.30161(6) 0.77563(8) 0.0380(5) Uani 1 1 d . . .
W35 W 1.01945(10) 0.26268(6) 0.67901(8) 0.0463(6) Uani 1 1 d . . .
W36 W 0.97383(10) 0.33609(7) 0.58071(7) 0.0433(6) Uani 1 1 d . . .
W37 W 1.12376(9) 0.37696(6) 0.66682(7) 0.0307(5) Uani 1 1 d . . .
W38 W 1.02916(12) 0.90856(8) 0.60831(9) 0.0587(7) Uani 1 1 d . . .
W39 W 1.08172(12) 1.01680(8) 0.67685(10) 0.0590(7) Uani 1 1 d . . .
W40 W 1.12215(14) 1.01118(8) 0.56148(9) 0.0640(7) Uani 1 1 d . . .
W41 W 1.24920(14) 0.93827(8) 0.54215(8) 0.0578(7) Uani 1 1 d U . .
W42 W 1.29652(13) 1.04419(7) 0.59993(8) 0.0532(6) Uani 1 1 d . . .
W43 W 1.25421(11) 1.04502(6) 0.71454(8) 0.0456(6) Uani 1 1 d . . .
W44 W 1.16985(10) 0.95164(7) 0.75905(8) 0.0429(5) Uani 1 1 d . . .
W45 W 1.11103(10) 0.84231(7) 0.69392(8) 0.0461(6) Uani 1 1 d . . .
W46 W 1.15854(12) 0.83867(7) 0.58911(8) 0.0526(6) Uani 1 1 d . . .
W47 W 1.29583(9) 0.86057(6) 0.75719(7) 0.0291(4) Uani 1 1 d . . .
W48 W 1.41146(10) 0.98862(6) 0.69480(7) 0.0354(5) Uani 1 1 d . . .
W49 W 1.55725(12) 1.03389(7) 0.63845(9) 0.0528(6) Uani 1 1 d U . .
W50 W 1.51087(11) 1.10495(6) 0.72961(8) 0.0432(6) Uani 1 1 d . . .
W51 W 1.57484(10) 1.06575(6) 0.83652(7) 0.0374(5) Uani 1 1 d . . .
W52 W 1.68356(10) 0.96694(7) 0.85633(9) 0.0462(6) Uani 1 1 d U . .
W53 W 1.73259(11) 0.90495(7) 0.76990(10) 0.0589(8) Uani 1 1 d . . .
W54 W 1.65563(13) 0.93962(7) 0.65685(10) 0.0606(8) Uani 1 1 d U . .
W55 W 1.79942(11) 1.01988(7) 0.79295(10) 0.0584(7) Uani 1 1 d U . .
W56 W 1.73108(13) 1.05190(8) 0.67677(10) 0.0631(8) Uani 1 1 d . . .
W57 W 1.68786(11) 1.12062(6) 0.77166(9) 0.0489(6) Uani 1 1 d U . .
W58 W 1.54897(10) 0.85764(6) 0.72210(9) 0.0452(6) Uani 1 1 d . . .
Nd1 Nd 1.42775(12) 0.69287(8) 0.82219(9) 0.0325(6) Uani 1 1 d . . .
Nd2 Nd 1.11786(12) 0.67281(8) 0.79579(9) 0.0316(6) Uani 1 1 d . . .
Nd3 Nd 1.16768(12) 0.50626(8) 0.61574(9) 0.0329(6) Uani 1 1 d U . .
Nd4 Nd 1.06959(11) 0.43219(7) 0.78066(8) 0.0246(5) Uani 1 1 d . . .
Nd5 Nd 1.36979(14) 0.85820(8) 0.63416(10) 0.0429(7) Uani 1 1 d . . .
Nd6 Nd 1.47419(12) 0.93342(8) 0.81895(9) 0.0307(6) Uani 1 1 d U . .
Se1 Se 1.34478(19) 0.73425(13) 0.94124(14) 0.0212(9) Uani 1 1 d . . .
Se2 Se 1.21180(18) 0.63366(12) 0.92905(15) 0.0213(9) Uani 1 1 d . . .
Se3 Se 1.3124(2) 0.42362(14) 0.66260(16) 0.0308(11) Uani 1 1 d . . .
Se4 Se 0.9336(2) 0.37562(14) 0.68297(16) 0.0304(11) Uani 1 1 d . . .
Se5 Se 1.2231(2) 0.93802(14) 0.65509(17) 0.0375(12) Uani 1 1 d . . .
Se6 Se 1.6038(2) 0.99335(14) 0.74825(17) 0.0341(12) Uani 1 1 d . . .
O1W O 1.4244(15) 0.7584(10) 0.7665(13) 0.057(11) Uani 1 1 d . . .
O2W O 1.452(2) 0.6580(13) 0.7487(15) 0.077(12) Uani 1 1 d U . .
O3W O 1.5070(18) 0.6279(11) 0.8418(13) 0.062(10) Uani 1 1 d U . .
O4W O 1.5508(19) 0.7176(13) 0.8170(15) 0.077(11) Uani 1 1 d U . .
O5W O 1.1204(14) 0.6095(9) 0.7410(11) 0.040(8) Uani 1 1 d U . .
O6W O 1.103(2) 0.7061(15) 0.7192(17) 0.101(15) Uiso 1 1 d . . .
O7W O 1.0376(17) 0.7390(11) 0.7998(13) 0.060(10) Uani 1 1 d U . .
O8W O 0.993(2) 0.6464(13) 0.7631(15) 0.080(12) Uiso 1 1 d . . .
O9W O 1.166(2) 0.5510(14) 0.5466(17) 0.099(14) Uiso 1 1 d . . .
O10W O 1.0683(16) 0.4664(10) 0.5630(12) 0.051(9) Uani 1 1 d U . .
O11W O 1.186(2) 0.5903(12) 0.6360(13) 0.069(11) Uani 1 1 d . . .
O12W O 1.0876(15) 0.4164(10) 0.8646(12) 0.046(8) Uiso 1 1 d . . .
O13W O 1.2577(15) 0.4485(9) 0.8756(11) 0.043(8) Uani 1 1 d U . .
O14W O 0.9310(17) 0.5532(11) 0.6188(13) 0.060(10) Uani 1 1 d U . .
O15W O 1.4665(19) 0.9042(12) 0.5991(15) 0.076(11) Uiso 1 1 d . . .
O16W O 1.356(2) 0.7749(14) 0.6540(18) 0.090(17) Uani 1 1 d . . .
O17W O 1.383(2) 0.8135(13) 0.5642(16) 0.084(13) Uiso 1 1 d . . .
O18W O 1.3631(15) 0.9774(10) 0.8198(11) 0.044(9) Uani 1 1 d . . .
O19W O 1.4692(17) 0.9501(10) 0.9008(12) 0.053(10) Uani 1 1 d . . .
O20W O 1.616(2) 0.8193(12) 0.6783(17) 0.102(18) Uani 1 1 d . . .
O21W O 0.7114(17) 0.0851(10) 0.1235(12) 0.054(10) Uani 1 1 d . . .
O22W O 0.694(2) 0.3834(13) 0.3105(15) 0.081 Uiso 1 1 d . . .
O23W O 0.411(3) 0.2914(18) -0.171(2) 0.14(2) Uiso 1 1 d . . .
O24W O 0.758(2) 0.2576(13) 0.3151(15) 0.081 Uiso 1 1 d . . .
O25W O 0.621(2) -0.0737(16) 0.1724(18) 0.111(16) Uiso 1 1 d . . .
O26W O 1.496(2) 0.4376(13) 0.9388(16) 0.087 Uiso 1 1 d . . .
O27W O 0.522(2) 0.5427(14) 0.4877(17) 0.092 Uiso 1 1 d . . .
O28W O 1.049(2) -0.0957(14) 0.4774(16) 0.089 Uiso 1 1 d . . .
O29W O 0.9068(17) 0.1669(12) 0.1736(14) 0.070(12) Uani 1 1 d . . .
O30W O 1.019(2) 0.5941(13) 0.5346(15) 0.081 Uiso 1 1 d . . .
O31W O 1.376(2) 0.3467(13) 0.9196(16) 0.086 Uiso 1 1 d . . .
O32W O 1.197(2) 0.4249(14) 0.4016(17) 0.096 Uiso 1 1 d . . .
O33W O 0.378(4) 0.176(2) 0.156(3) 0.18(3) Uiso 1 1 d . . .
O34W O 0.544(2) 0.4669(13) 0.1401(16) 0.093(16) Uani 1 1 d . . .
O35W O 1.324(2) 0.4115(14) 0.9775(16) 0.093 Uiso 1 1 d . . .
O36W O 1.077(3) 0.453(2) 0.216(2) 0.16(2) Uiso 1 1 d . . .
O37W O 0.368(2) -0.2460(14) 0.2366(16) 0.093 Uiso 1 1 d . . .
O38W O 0.908(3) 0.586(2) 0.514(2) 0.159 Uiso 1 1 d . . .
O39W O 0.937(4) 0.194(3) -0.010(3) 0.10(3) Uiso 0.50 1 d P . .
O40W O 1.278(5) 1.183(3) 0.781(4) 0.11(3) Uiso 0.50 1 d P . .
O41W O 0.452(5) 0.183(3) 0.413(4) 0.13(4) Uiso 0.50 1 d P . .
O42W O 0.950(2) 0.3560(13) 0.3594(16) 0.085 Uiso 1 1 d . . .
O43W O 1.399(7) 0.766(5) 0.661(6) 0.157 Uiso 0.50 1 d P . .
O44W O 0.184(3) 0.024(2) 0.424(2) 0.154 Uiso 1 1 d . . .
O45W O 1.368(4) 0.824(3) 0.352(3) 0.080 Uiso 0.50 1 d P . .
O46W O 0.537(4) -0.043(3) 0.062(3) 0.083 Uiso 0.50 1 d P . .
O47W O 0.955(2) 0.6637(14) 0.0989(16) 0.088 Uiso 1 1 d . . .
O48W O 1.1800(15) 0.3868(10) 0.8027(12) 0.051(9) Uani 1 1 d . . .
O49W O 1.055(2) 0.8466(14) 0.2424(16) 0.090 Uiso 1 1 d . . .
O50W O 0.127(2) -0.0139(14) 0.4183(16) 0.086 Uiso 1 1 d . . .
O51W O 0.454(2) 0.4668(14) 0.0521(16) 0.093 Uiso 1 1 d . . .
Na1 Na 0.9825(13) 0.5498(9) 0.5322(10) 0.087 Uiso 1 1 d . . .
Na2 Na 1.3797(14) 1.2006(9) 0.7629(11) 0.098 Uiso 1 1 d . . .
Na3 Na 1.3717(14) 0.4215(9) 0.9186(10) 0.095 Uiso 1 1 d . . .
Na4 Na 1.4824(13) 0.7227(9) 0.6845(10) 0.093 Uiso 1 1 d . . .
N1 N 0.884(2) 0.4458(14) -0.083(2) 0.10(2) Uani 1 1 d . . .
H1D H 0.8608 0.4255 -0.1045 0.118 Uiso 1 1 calc R . .
H1E H 0.8723 0.4382 -0.0564 0.118 Uiso 1 1 calc R . .
N2 N 0.335(2) 0.5751(19) 0.424(2) 0.11(2) Uani 1 1 d . . .
H2D H 0.2932 0.5848 0.4125 0.134 Uiso 1 1 calc R . .
H2E H 0.3516 0.5606 0.4017 0.134 Uiso 1 1 calc R . .
N3 N 0.420(3) 0.5578(17) 0.2085(19) 0.088 Uiso 1 1 d . . .
H3D H 0.4080 0.5283 0.1979 0.106 Uiso 1 1 calc R . .
H3E H 0.4579 0.5581 0.2298 0.106 Uiso 1 1 calc R . .
N4 N 0.763(3) 0.0978(18) -0.096(2) 0.096 Uiso 1 1 d . . .
H4D H 0.7337 0.1201 -0.1053 0.116 Uiso 1 1 calc R . .
H4E H 0.7542 0.0744 -0.1169 0.116 Uiso 1 1 calc R . .
N5 N 0.469(2) -0.1854(17) 0.1134(19) 0.083 Uiso 1 1 d . . .
H5D H 0.4553 -0.1562 0.1091 0.100 Uiso 1 1 calc R . .
H5E H 0.4549 -0.2020 0.0876 0.100 Uiso 1 1 calc R . .
N6 N 1.243(3) 0.7177(17) 0.195(2) 0.094 Uiso 1 1 d . . .
H6D H 1.2202 0.6985 0.2127 0.113 Uiso 1 1 calc R . .
H6E H 1.2746 0.7369 0.2130 0.113 Uiso 1 1 calc R . .
N7 N 1.112(3) 0.8022(17) 0.4209(18) 0.092 Uiso 1 1 d D . .
C1 C 0.868(3) 0.496(2) -0.095(2) 0.09(2) Uiso 1 1 d . . .
H1A H 0.8188 0.4982 -0.0966 0.131 Uiso 1 1 calc R . .
H1B H 0.8811 0.5035 -0.1235 0.131 Uiso 1 1 calc R . .
H1C H 0.8924 0.5169 -0.0719 0.131 Uiso 1 1 calc R . .
C2 C 0.965(3) 0.443(2) -0.081(2) 0.080(19) Uiso 1 1 d . . .
H2A H 0.9777 0.4120 -0.0738 0.120 Uiso 1 1 calc R . .
H2B H 0.9899 0.4651 -0.0591 0.120 Uiso 1 1 calc R . .
H2C H 0.9776 0.4509 -0.1104 0.120 Uiso 1 1 calc R . .
C3 C 0.381(3) 0.6143(17) 0.442(2) 0.062(15) Uiso 1 1 d . . .
H3A H 0.3852 0.6366 0.4182 0.093 Uiso 1 1 calc R . .
H3B H 0.4259 0.6037 0.4528 0.093 Uiso 1 1 calc R . .
H3C H 0.3635 0.6291 0.4658 0.093 Uiso 1 1 calc R . .
C4 C 0.329(4) 0.543(3) 0.460(3) 0.12(3) Uiso 1 1 d . . .
H4A H 0.2958 0.5176 0.4492 0.180 Uiso 1 1 calc R . .
H4B H 0.3130 0.5597 0.4841 0.180 Uiso 1 1 calc R . .
H4C H 0.3728 0.5319 0.4707 0.180 Uiso 1 1 calc R . .
C5 C 0.360(3) 0.579(2) 0.226(2) 0.086 Uiso 1 1 d . . .
H5A H 0.3485 0.5619 0.2511 0.129 Uiso 1 1 calc R . .
H5B H 0.3211 0.5786 0.2022 0.129 Uiso 1 1 calc R . .
H5C H 0.3743 0.6114 0.2352 0.129 Uiso 1 1 calc R . .
C6 C 0.430(3) 0.596(2) 0.167(2) 0.098 Uiso 1 1 d . . .
H6A H 0.4671 0.5864 0.1519 0.146 Uiso 1 1 calc R . .
H6B H 0.4421 0.6267 0.1796 0.146 Uiso 1 1 calc R . .
H6C H 0.3883 0.5952 0.1458 0.146 Uiso 1 1 calc R . .
C7 C 0.834(3) 0.118(2) -0.095(2) 0.088 Uiso 1 1 d . . .
H7A H 0.8404 0.1274 -0.1254 0.132 Uiso 1 1 calc R . .
H7B H 0.8663 0.0952 -0.0850 0.132 Uiso 1 1 calc R . .
H7C H 0.8431 0.1452 -0.0756 0.132 Uiso 1 1 calc R . .
C8 C 0.747(4) 0.082(2) -0.059(3) 0.10(2) Uiso 1 1 d . . .
H8A H 0.6991 0.0714 -0.0630 0.157 Uiso 1 1 calc R . .
H8B H 0.7575 0.1057 -0.0359 0.157 Uiso 1 1 calc R . .
H8C H 0.7743 0.0554 -0.0501 0.157 Uiso 1 1 calc R . .
C9 C 0.435(3) -0.208(2) 0.150(2) 0.093 Uiso 1 1 d . . .
H9A H 0.3854 -0.2089 0.1413 0.139 Uiso 1 1 calc R . .
H9B H 0.4481 -0.1895 0.1775 0.139 Uiso 1 1 calc R . .
H9C H 0.4490 -0.2391 0.1548 0.139 Uiso 1 1 calc R . .
C10 C 0.550(3) -0.183(2) 0.124(3) 0.099 Uiso 1 1 d . . .
H10A H 0.5690 -0.1683 0.0994 0.149 Uiso 1 1 calc R . .
H10B H 0.5653 -0.2137 0.1284 0.149 Uiso 1 1 calc R . .
H10C H 0.5657 -0.1641 0.1511 0.149 Uiso 1 1 calc R . .
C11 C 1.188(5) 0.748(3) 0.160(3) 0.16(4) Uiso 1 1 d . . .
H11A H 1.1629 0.7666 0.1775 0.235 Uiso 1 1 calc R . .
H11B H 1.1566 0.7263 0.1410 0.235 Uiso 1 1 calc R . .
H11C H 1.2140 0.7678 0.1423 0.235 Uiso 1 1 calc R . .
C12 C 1.281(5) 0.685(3) 0.155(3) 0.15(4) Uiso 1 1 d . . .
H12A H 1.3153 0.6668 0.1711 0.232 Uiso 1 1 calc R . .
H12B H 1.3016 0.7069 0.1361 0.232 Uiso 1 1 calc R . .
H12C H 1.2454 0.6651 0.1373 0.232 Uiso 1 1 calc R . .
C13 C 1.079(3) 0.805(2) 0.462(2) 0.094 Uiso 1 1 d D . .
H13A H 1.0390 0.7830 0.4594 0.141 Uiso 1 1 calc R . .
H13B H 1.0658 0.8361 0.4661 0.141 Uiso 1 1 calc R . .
H13C H 1.1118 0.7971 0.4881 0.141 Uiso 1 1 calc R . .
C14 C 1.169(3) 0.839(2) 0.435(2) 0.100 Uiso 1 1 d D . .
H14A H 1.1964 0.8425 0.4115 0.150 Uiso 1 1 calc R . .
H14B H 1.1966 0.8291 0.4621 0.150 Uiso 1 1 calc R . .
H14C H 1.1497 0.8678 0.4404 0.150 Uiso 1 1 calc R . .
O1 O 0.9584(15) 0.5783(10) 0.9640(12) 0.045(8) Uiso 1 1 d . . .
O2 O 1.0948(14) 0.6180(9) 1.0045(11) 0.037(7) Uani 1 1 d U . .
O3 O 1.0366(12) 0.6478(8) 0.9240(9) 0.019(6) Uani 1 1 d U . .
O4 O 1.1512(11) 0.5865(7) 0.9281(9) 0.015(5) Uani 1 1 d U . .
O5 O 1.0255(12) 0.5560(8) 0.8950(10) 0.027(7) Uani 1 1 d . . .
O6 O 1.0776(12) 0.5320(8) 0.9775(9) 0.020(6) Uani 1 1 d U . .
O7 O 1.1657(14) 0.4565(9) 0.9857(11) 0.039(8) Uani 1 1 d U . .
O8 O 1.2080(14) 0.5495(9) 1.0162(11) 0.037(7) Uiso 1 1 d . . .
O9 O 1.2545(11) 0.5200(7) 0.9457(9) 0.017(5) Uiso 1 1 d . . .
O10 O 1.1246(13) 0.4983(9) 0.9081(10) 0.031(6) Uani 1 1 d U . .
O11 O 1.0556(12) 0.5080(8) 0.8180(9) 0.019(6) Uiso 1 1 d . . .
O12 O 1.0827(12) 0.6010(8) 0.8340(9) 0.022(6) Uiso 1 1 d . . .
O13 O 1.1883(11) 0.5489(7) 0.8450(9) 0.017(5) Uani 1 1 d U . .
O14 O 1.3547(12) 0.6177(8) 0.8196(9) 0.020(6) Uani 1 1 d U . .
O15 O 1.2258(12) 0.6363(8) 0.8271(10) 0.026(6) Uani 1 1 d U . .
O16 O 1.3098(11) 0.5812(7) 0.8913(9) 0.015(5) Uiso 1 1 d . . .
O17 O 1.3874(14) 0.5107(8) 0.9388(11) 0.034(6) Uani 1 1 d U . .
O18 O 1.4143(12) 0.6044(8) 0.9563(9) 0.023(6) Uani 1 1 d U . .
O19 O 1.2760(13) 0.6153(8) 0.9685(10) 0.027(6) Uani 1 1 d U . .
O20 O 1.3414(13) 0.5559(8) 1.0151(9) 0.026(6) Uani 1 1 d U . .
O21 O 1.2905(19) 0.5711(10) 1.0912(11) 0.058(10) Uani 1 1 d . . .
O22 O 1.3564(13) 0.6426(9) 1.0516(10) 0.029(7) Uani 1 1 d U . .
O23 O 1.2154(14) 0.6376(9) 1.0474(12) 0.045(9) Uani 1 1 d . . .
O24 O 1.1055(15) 0.6795(10) 1.0765(11) 0.042(8) Uani 1 1 d U . .
O25 O 1.1757(13) 0.6740(8) 0.9588(9) 0.027(6) Uani 1 1 d U . .
O26 O 1.2082(12) 0.7281(8) 1.0370(9) 0.023(6) Uani 1 1 d U . .
O27 O 1.0807(13) 0.7100(9) 0.9872(10) 0.031(7) Uani 1 1 d U . .
O28 O 1.0087(16) 0.7344(10) 0.8988(13) 0.053(10) Uani 1 1 d . . .
O29 O 1.1155(16) 0.6923(9) 0.8752(12) 0.046(9) Uani 1 1 d . . .
O30 O 1.1437(13) 0.7654(8) 0.9351(10) 0.028(6) Uiso 1 1 d . . .
O31 O 1.1681(15) 0.8561(10) 0.9190(12) 0.045(8) Uiso 1 1 d . . .
O32 O 1.2439(14) 0.7858(8) 0.8864(10) 0.032(7) Uani 1 1 d . . .
O33 O 1.3032(13) 0.8475(9) 0.9479(10) 0.030(7) Uiso 1 1 d . . .
O34 O 1.2839(13) 0.7528(8) 0.9704(10) 0.029(6) Uiso 1 1 d . . .
O35 O 1.2186(13) 0.8127(8) 0.9999(11) 0.034(8) Uani 1 1 d . . .
O36 O 1.2732(14) 0.8017(9) 1.0934(11) 0.039(8) Uani 1 1 d U . .
O37 O 1.3558(12) 0.8195(8) 1.0320(10) 0.026(6) Uani 1 1 d U . .
O38 O 1.3448(14) 0.7336(9) 1.0580(10) 0.033(7) Uani 1 1 d U . .
O39 O 1.5121(15) 0.8919(9) 0.7607(11) 0.043(9) Uani 1 1 d . . .
O40 O 1.4627(15) 0.6901(10) 1.1077(11) 0.043(8) Uani 1 1 d U . .
O41 O 1.4777(12) 0.7493(8) 1.0415(9) 0.023(6) Uani 1 1 d U . .
O42 O 1.4773(14) 0.8436(9) 0.6777(11) 0.037(7) Uani 1 1 d U . .
O43 O 1.4802(14) 0.6584(9) 1.0258(11) 0.035(7) Uiso 1 1 d . . .
O44 O 1.3802(12) 0.6932(8) 0.9769(9) 0.022(6) Uani 1 1 d U . .
O45 O 1.4330(15) 0.6735(10) 0.9013(12) 0.046(8) Uiso 1 1 d . . .
O46 O 1.5466(15) 0.6345(10) 0.9503(13) 0.054(10) Uani 1 1 d . . .
O47 O 1.5173(13) 0.7231(9) 0.9664(10) 0.029(7) Uani 1 1 d U . .
O48 O 1.6012(14) 0.7911(9) 1.0250(11) 0.040(8) Uani 1 1 d U . .
O49 O 1.5275(13) 0.8120(9) 0.9417(10) 0.031(7) Uiso 1 1 d . . .
O50 O 1.4048(15) 0.7798(10) 0.9461(11) 0.043(8) Uani 1 1 d U . .
O51 O 1.4804(12) 0.8370(8) 1.0129(9) 0.024(6) Uani 1 1 d U . .
O52 O 1.3948(15) 0.9138(9) 1.0079(11) 0.042(8) Uiso 1 1 d . . .
O53 O 1.4325(13) 0.8695(8) 0.9348(10) 0.028(6) Uiso 1 1 d . . .
O54 O 1.4656(13) 0.7647(10) 0.8679(11) 0.043(9) Uani 1 1 d . . .
O55 O 1.4886(13) 0.8602(9) 0.8532(10) 0.032(7) Uiso 1 1 d . . .
O56 O 1.3609(13) 0.8184(8) 0.8646(10) 0.029(6) Uiso 1 1 d . . .
O57 O 1.3227(13) 0.7319(9) 0.8365(10) 0.033(7) Uiso 1 1 d . . .
O58 O 1.1921(14) 0.7458(9) 0.8005(11) 0.037(7) Uiso 1 1 d . . .
O59 O 1.4591(16) 0.3184(11) 0.5609(13) 0.060(11) Uani 1 1 d . . .
O60 O 1.3141(14) 0.3903(10) 0.6153(11) 0.045(9) Uani 1 1 d . . .
O61 O 1.3280(13) 0.3064(8) 0.5834(10) 0.030(7) Uani 1 1 d U . .
O62 O 1.3615(17) 0.3824(11) 0.5392(13) 0.055(9) Uiso 1 1 d . . .
O63 O 1.4239(17) 0.3294(10) 0.6477(13) 0.054(10) Uani 1 1 d . . .
O64 O 1.4624(16) 0.4022(11) 0.6091(13) 0.064(12) Uani 1 1 d . . .
O65 O 1.3831(13) 0.4619(8) 0.6607(10) 0.029(7) Uani 1 1 d U . .
O66 O 1.5095(14) 0.4895(9) 0.7013(10) 0.033(8) Uani 1 1 d . . .
O67 O 1.4761(13) 0.4920(11) 0.6159(12) 0.048(10) Uani 1 1 d . . .
O68 O 1.5896(16) 0.4503(11) 0.6451(13) 0.057(11) Uani 1 1 d . . .
O69 O 1.5003(15) 0.3980(10) 0.6970(12) 0.047(8) Uani 1 1 d U . .
O70 O 1.5183(14) 0.3082(9) 0.7297(10) 0.031(7) Uani 1 1 d . . .
O71 O 1.3698(16) 0.3027(11) 0.7202(11) 0.049(9) Uani 1 1 d . . .
O72 O 1.4408(14) 0.3719(10) 0.7687(13) 0.052(10) Uani 1 1 d . . .
O73 O 1.3485(15) 0.3853(9) 0.6998(12) 0.046(10) Uani 1 1 d . . .
O74 O 1.3853(17) 0.4191(12) 0.8344(12) 0.057(9) Uani 1 1 d U . .
O75 O 1.4298(12) 0.4626(9) 0.7615(11) 0.035(8) Uani 1 1 d . . .
O76 O 1.2921(12) 0.4456(8) 0.7552(9) 0.022(6) Uani 1 1 d U . .
O77 O 1.3082(13) 0.3542(8) 0.7720(10) 0.027(7) Uani 1 1 d U . .
O78 O 1.2096(16) 0.3612(10) 0.7010(14) 0.066(13) Uani 1 1 d . . .
O79 O 1.2377(19) 0.2707(11) 0.7354(15) 0.076(14) Uani 1 1 d . . .
O80 O 1.2706(15) 0.3023(10) 0.6543(12) 0.045(8) Uani 1 1 d U . .
O81 O 1.1907(18) 0.2671(11) 0.5669(14) 0.064(10) Uani 1 1 d U . .
O82 O 1.1661(13) 0.3434(8) 0.6146(10) 0.027(7) Uani 1 1 d U . .
O83 O 1.2277(15) 0.3597(9) 0.5436(11) 0.038(8) Uani 1 1 d U . .
O84 O 1.2604(19) 0.4352(12) 0.4911(13) 0.068(10) Uani 1 1 d U . .
O85 O 1.2163(17) 0.4492(11) 0.5685(13) 0.059(10) Uiso 1 1 d . . .
O86 O 1.3496(16) 0.4707(10) 0.5637(14) 0.064(12) Uani 1 1 d . . .
O87 O 1.3443(13) 0.5272(9) 0.7344(10) 0.031(7) Uani 1 1 d U . .
O88 O 1.4810(15) 0.5596(10) 0.7585(11) 0.044(8) Uani 1 1 d U . .
O89 O 1.5500(16) 0.7989(10) 0.7515(12) 0.049(9) Uani 1 1 d . . .
O90 O 1.4196(13) 0.5491(9) 0.6671(10) 0.031(7) Uani 1 1 d U . .
O91 O 1.2898(17) 0.5261(10) 0.6210(13) 0.059(11) Uani 1 1 d . . .
O92 O 1.3880(17) 0.5700(10) 0.5741(12) 0.054(10) Uani 1 1 d . . .
O93 O 1.1739(13) 0.4790(9) 0.7737(10) 0.034(7) Uiso 1 1 d . . .
O94 O 1.3094(13) 0.5205(8) 0.8219(9) 0.025(6) Uani 1 1 d U . .
O95 O 1.2418(12) 0.5674(8) 0.7671(9) 0.020(6) Uiso 1 1 d . . .
O96 O 1.2150(13) 0.5066(9) 0.6965(10) 0.034(6) Uani 1 1 d U . .
O97 O 0.9971(16) 0.5639(10) 0.7009(12) 0.049(9) Uani 1 1 d . . .
O98 O 0.9497(13) 0.4594(9) 0.6252(10) 0.029(7) Uani 1 1 d U . .
O99 O 1.0667(14) 0.5216(10) 0.6407(11) 0.043(8) Uani 1 1 d . . .
O100 O 1.0259(15) 0.4767(10) 0.7134(11) 0.042(8) Uiso 1 1 d . . .
O101 O 0.8966(14) 0.4963(9) 0.6858(10) 0.035(7) Uani 1 1 d U . .
O102 O 1.7402(17) 1.1706(11) 0.7800(13) 0.061(11) Uani 1 1 d . . .
O103 O 0.7597(15) 0.5118(10) 0.6738(11) 0.045(8) Uani 1 1 d U . .
O104 O 0.8154(13) 0.4482(9) 0.6227(10) 0.035(7) Uani 1 1 d U . .
O105 O 0.7351(14) 0.4159(9) 0.6783(11) 0.036(7) Uani 1 1 d U . .
O106 O 0.8208(13) 0.4549(9) 0.7472(10) 0.034(7) Uani 1 1 d U . .
O107 O 0.9447(12) 0.4269(8) 0.7787(10) 0.025(7) Uani 1 1 d . . .
O108 O 0.8384(14) 0.4112(9) 0.8290(11) 0.038(7) Uani 1 1 d U . .
O109 O 0.8601(13) 0.3913(8) 0.7001(10) 0.027(7) Uani 1 1 d . . .
O110 O 0.8884(14) 0.3392(10) 0.7831(11) 0.042(9) Uani 1 1 d . . .
O111 O 0.7661(13) 0.3676(10) 0.7470(12) 0.043(9) Uani 1 1 d . . .
O112 O 0.6531(15) 0.3338(10) 0.6875(12) 0.047(8) Uani 1 1 d U . .
O113 O 0.7515(14) 0.3445(9) 0.6260(11) 0.039(8) Uani 1 1 d U . .
O114 O 0.7822(14) 0.2964(9) 0.6976(10) 0.035(7) Uani 1 1 d U . .
O115 O 0.7901(17) 0.1987(12) 0.6865(15) 0.077(13) Uani 1 1 d . . .
O116 O 0.9249(13) 0.2295(8) 0.6726(10) 0.029(7) Uani 1 1 d U . .
O117 O 0.8250(16) 0.2749(11) 0.6219(13) 0.056(7) Uani 1 1 d U . .
O118 O 0.8845(15) 0.2536(10) 0.7477(12) 0.045(8) Uiso 1 1 d . . .
O119 O 0.7394(17) 0.2939(11) 0.5441(13) 0.060(10) Uani 1 1 d U . .
O120 O 0.8814(15) 0.3095(10) 0.5583(12) 0.048(8) Uani 1 1 d U . .
O121 O 0.8045(16) 0.3836(11) 0.5571(13) 0.058(9) Uani 1 1 d U . .
O122 O 0.8974(13) 0.3653(9) 0.6275(10) 0.028(7) Uani 1 1 d U . .
O123 O 0.8677(17) 0.4738(11) 0.5437(13) 0.056(9) Uani 1 1 d U . .
O124 O 0.9455(14) 0.3959(10) 0.5585(11) 0.040(8) Uani 1 1 d U . .
O125 O 1.0166(13) 0.2618(8) 0.7421(10) 0.029(7) Uani 1 1 d . . .
O126 O 0.9759(16) 0.2755(10) 0.8261(12) 0.053(9) Uani 1 1 d U . .
O127 O 0.9383(13) 0.3185(8) 0.7000(10) 0.027(7) Uani 1 1 d . . .
O128 O 1.0218(14) 0.3512(9) 0.7782(10) 0.032(7) Uani 1 1 d U . .
O129 O 1.0612(18) 0.2136(11) 0.6732(14) 0.065(10) Uiso 1 1 d . . .
O130 O 0.9838(12) 0.2856(8) 0.6181(9) 0.025(6) Uani 1 1 d U . .
O131 O 1.0859(15) 0.3101(10) 0.6812(12) 0.054(10) Uani 1 1 d . . .
O132 O 1.0414(14) 0.3688(9) 0.6252(10) 0.033(7) Uani 1 1 d U . .
O133 O 1.0189(15) 0.3216(11) 0.5384(11) 0.053(10) Uani 1 1 d . . .
O134 O 1.1529(15) 0.4309(10) 0.6458(13) 0.054(10) Uani 1 1 d . . .
O135 O 1.0896(13) 0.3982(10) 0.7112(11) 0.041(8) Uani 1 1 d . . .
O136 O 1.0364(16) 0.9579(11) 0.6532(12) 0.054(9) Uiso 1 1 d . . .
O137 O 0.944(2) 0.9068(14) 0.5849(16) 0.092(14) Uani 1 1 d U . .
O138 O 1.0614(17) 0.9569(11) 0.5713(12) 0.055(9) Uani 1 1 d U . .
O139 O 1.0264(16) 0.8704(11) 0.6553(13) 0.056(9) Uani 1 1 d U . .
O140 O 1.0590(17) 0.8637(11) 0.5752(12) 0.056(9) Uani 1 1 d U . .
O141 O 1.1613(19) 1.0593(12) 0.7055(14) 0.072(11) Uiso 1 1 d . . .
O142 O 1.1052(17) 1.0332(10) 0.6198(12) 0.053(9) Uani 1 1 d U . .
O143 O 1.0120(19) 1.0517(12) 0.6798(15) 0.077(12) Uani 1 1 d U . .
O144 O 1.1852(16) 0.9766(10) 0.6845(12) 0.053(9) Uiso 1 1 d . . .
O145 O 1.0934(17) 0.9898(9) 0.7350(13) 0.057(10) Uani 1 1 d . . .
O146 O 1.068(2) 1.0401(14) 0.5253(16) 0.090(13) Uiso 1 1 d . . .
O147 O 1.1984(17) 1.0559(11) 0.5707(13) 0.063(10) Uiso 1 1 d . . .
O148 O 1.2169(18) 0.9703(9) 0.6088(10) 0.048(9) Uani 1 1 d . . .
O149 O 1.1639(18) 0.9765(12) 0.5256(14) 0.067(11) Uani 1 1 d U . .
O150 O 1.263(2) 0.9278(15) 0.4903(14) 0.086(13) Uani 1 1 d U . .
O151 O 1.2967(15) 1.0026(10) 0.5514(12) 0.046(8) Uani 1 1 d U . .
O152 O 1.3105(18) 0.9138(11) 0.5754(13) 0.062(10) Uani 1 1 d U . .
O153 O 1.1772(15) 0.8877(10) 0.5495(10) 0.039(8) Uani 1 1 d U . .
O154 O 1.3664(16) 1.0205(11) 0.6337(13) 0.055(9) Uiso 1 1 d . . .
O155 O 1.2636(16) 1.0606(10) 0.6575(12) 0.049(9) Uani 1 1 d U . .
O156 O 1.330(2) 1.0964(11) 0.5828(16) 0.098(16) Uani 1 1 d . . .
O157 O 1.2970(15) 1.0939(10) 0.7418(13) 0.055(10) Uani 1 1 d . . .
O158 O 1.2302(14) 1.0072(9) 0.7625(10) 0.033(7) Uani 1 1 d U . .
O159 O 1.3197(16) 1.0057(10) 0.7102(11) 0.050(10) Uani 1 1 d . . .
O160 O 1.1144(15) 0.8988(10) 0.7289(12) 0.048(8) Uani 1 1 d U . .
O161 O 1.2486(13) 0.9168(8) 0.7543(10) 0.026(6) Uani 1 1 d U . .
O162 O 1.1578(16) 0.9432(9) 0.8129(13) 0.054(11) Uani 1 1 d . . .
O163 O 1.1527(15) 0.8989(10) 0.6410(11) 0.042(8) Uiso 1 1 d . . .
O164 O 1.0646(18) 0.8002(11) 0.7202(14) 0.068(10) Uani 1 1 d U . .
O165 O 1.1211(14) 0.8120(9) 0.6392(11) 0.036(7) Uani 1 1 d U . .
O166 O 1.1976(14) 0.8352(9) 0.7189(10) 0.035(7) Uani 1 1 d U . .
O167 O 1.1441(17) 0.7902(11) 0.5535(12) 0.060(10) Uani 1 1 d . . .
O168 O 1.2497(16) 0.8374(9) 0.6149(11) 0.044(8) Uani 1 1 d . . .
O169 O 1.3289(17) 0.8579(11) 0.7061(12) 0.056(10) Uani 1 1 d . . .
O170 O 1.3049(12) 0.7968(8) 0.7739(10) 0.025(6) Uiso 1 1 d . . .
O171 O 1.3661(14) 0.8864(9) 0.7945(10) 0.034(7) Uani 1 1 d U . .
O172 O 1.2393(13) 0.8444(8) 0.8129(10) 0.028(7) Uani 1 1 d U . .
O173 O 1.4948(16) 0.9956(10) 0.6710(12) 0.050(9) Uiso 1 1 d . . .
O174 O 1.3821(17) 0.9340(11) 0.6657(13) 0.056(9) Uani 1 1 d U . .
O175 O 1.4446(15) 1.0576(10) 0.7176(11) 0.043(8) Uiso 1 1 d . . .
O176 O 1.4493(14) 0.9700(10) 0.7486(10) 0.041(7) Uani 1 1 d U . .
O177 O 1.6340(14) 1.0061(9) 0.6993(10) 0.031(7) Uani 1 1 d . . .
O178 O 1.6477(18) 1.0627(11) 0.6362(13) 0.062(10) Uiso 1 1 d . . .
O179 O 1.5875(16) 0.9744(9) 0.6200(13) 0.056(11) Uani 1 1 d . . .
O180 O 1.546(2) 1.0836(9) 0.6777(13) 0.066(12) Uani 1 1 d . . .
O181 O 1.511(2) 1.0470(12) 0.5900(14) 0.073(10) Uani 1 1 d U . .
O182 O 1.6079(16) 1.1385(10) 0.7467(15) 0.069(13) Uani 1 1 d . . .
O183 O 1.4675(16) 1.1517(11) 0.7147(12) 0.054(9) Uiso 1 1 d . . .
O184 O 1.5180(15) 1.1046(10) 0.7936(12) 0.047(8) Uiso 1 1 d . . .
O185 O 1.6514(13) 1.1147(9) 0.8251(10) 0.031(7) Uiso 1 1 d . . .
O186 O 1.5149(14) 1.0142(10) 0.8313(11) 0.040(8) Uani 1 1 d U . .
O187 O 1.5580(14) 1.0910(9) 0.8848(11) 0.037(7) Uani 1 1 d U . .
O188 O 1.6004(14) 1.0499(9) 0.7643(10) 0.034(7) Uiso 1 1 d . . .
O189 O 1.6507(14) 1.0296(9) 0.8552(12) 0.041(9) Uani 1 1 d . . .
O190 O 1.7046(15) 0.9576(12) 0.9116(13) 0.059(8) Uani 1 1 d U . .
O191 O 1.6803(16) 0.9792(10) 0.7800(13) 0.052(8) Uani 1 1 d U . .
O192 O 1.7762(14) 1.0029(9) 0.8484(11) 0.041(8) Uani 1 1 d U . .
O193 O 1.7286(14) 0.9147(9) 0.8333(11) 0.039(7) Uani 1 1 d U . .
O194 O 1.5978(14) 0.9408(9) 0.8411(11) 0.040(8) Uiso 1 1 d . . .
O195 O 1.8061(16) 0.9566(10) 0.7805(17) 0.083(16) Uani 1 1 d . . .
O196 O 1.781(3) 0.8597(13) 0.7678(19) 0.13(2) Uani 1 1 d . . .
O197 O 1.6513(18) 0.8749(10) 0.7605(15) 0.068(12) Uani 1 1 d . . .
O198 O 1.7195(17) 0.9252(11) 0.7083(15) 0.067(13) Uani 1 1 d . . .
O199 O 1.6726(19) 0.8997(11) 0.6184(13) 0.066(11) Uani 1 1 d U . .
O200 O 1.5839(14) 0.9124(9) 0.6820(13) 0.054(11) Uani 1 1 d . . .
O201 O 1.7228(14) 0.9897(10) 0.6487(12) 0.049(10) Uani 1 1 d . . .
O202 O 1.8864(16) 1.0408(12) 0.8080(18) 0.099(18) Uani 1 1 d . . .
O203 O 1.7537(14) 1.0751(10) 0.7927(12) 0.049(8) Uani 1 1 d U . .
O204 O 1.7802(17) 1.0291(11) 0.7231(14) 0.063(12) Uani 1 1 d . . .
O205 O 1.790(2) 1.0828(14) 0.6513(16) 0.091(13) Uani 1 1 d U . .
O206 O 1.7058(14) 1.0989(10) 0.7118(13) 0.054(10) Uani 1 1 d . . .

loop_
_atom_site_aniso_label
_atom_site_aniso_U_11
_atom_site_aniso_U_22
_atom_site_aniso_U_33
_atom_site_aniso_U_23
_atom_site_aniso_U_13
_atom_site_aniso_U_12
W1 0.0280(9) 0.0317(9) 0.0320(13) -0.0086(9) 0.0095(9) -0.0073(8)
W2 0.0322(10) 0.0268(9) 0.0215(12) -0.0016(8) 0.0030(8) -0.0072(7)
W3 0.0209(8) 0.0256(8) 0.0214(12) -0.0032(8) 0.0028(8) -0.0030(7)
W4 0.0209(8) 0.0247(8) 0.0159(11) 0.0008(8) -0.0024(7) 0.0007(7)
W5 0.0264(9) 0.0280(9) 0.0203(12) 0.0033(8) -0.0039(8) 0.0030(7)
W6 0.0374(10) 0.0329(9) 0.0169(12) 0.0003(9) -0.0027(8) -0.0075(8)
W7 0.0360(10) 0.0328(9) 0.0298(13) -0.0098(9) 0.0112(9) -0.0097(8)
W8 0.0253(9) 0.0326(9) 0.0361(14) -0.0043(9) 0.0044(9) 0.0020(8)
W9 0.0293(10) 0.0262(9) 0.0306(13) -0.0006(9) 0.0025(8) 0.0025(7)
W10 0.0359(10) 0.0287(9) 0.0222(12) -0.0051(9) 0.0037(8) -0.0058(8)
W11 0.0356(10) 0.0334(9) 0.0170(12) 0.0023(9) -0.0090(8) -0.0050(8)
W12 0.0240(9) 0.0306(9) 0.0328(13) 0.0066(9) -0.0034(8) 0.0024(7)
W13 0.0257(9) 0.0349(10) 0.0324(13) 0.0049(9) -0.0077(8) -0.0062(8)
W14 0.0339(10) 0.0276(9) 0.0281(13) -0.0025(9) 0.0011(9) -0.0077(8)
W15 0.0259(9) 0.0255(8) 0.0235(12) 0.0007(8) -0.0004(8) -0.0035(7)
W16 0.0244(9) 0.0245(8) 0.0260(12) 0.0023(8) -0.0008(8) -0.0013(7)
W17 0.0449(12) 0.0535(12) 0.0525(18) -0.0170(12) 0.0235(12) 0.0030(10)
W18 0.0297(10) 0.0508(12) 0.0568(17) -0.0080(12) 0.0188(11) 0.0009(9)
W19 0.0358(11) 0.0460(11) 0.0570(18) -0.0029(12) 0.0124(11) 0.0131(9)
W20 0.0307(10) 0.0395(10) 0.0320(14) 0.0004(10) 0.0038(9) 0.0080(8)
W21 0.0352(11) 0.0330(10) 0.0452(15) 0.0017(10) 0.0092(10) 0.0045(8)
W22 0.0419(11) 0.0417(10) 0.0421(16) -0.0139(10) 0.0141(10) -0.0009(9)
W23 0.0467(12) 0.0536(12) 0.0312(15) -0.0081(11) 0.0155(10) -0.0015(10)
W24 0.0234(9) 0.0407(10) 0.0366(14) -0.0043(10) 0.0066(9) -0.0011(8)
W25 0.0371(11) 0.0438(11) 0.0396(15) 0.0015(10) 0.0152(10) -0.0028(9)
W26 0.0205(8) 0.0296(9) 0.0198(11) -0.0019(8) 0.0015(8) 0.0005(7)
W27 0.0279(10) 0.0399(10) 0.0270(13) 0.0015(9) 0.0004(8) 0.0028(8)
W28 0.0248(10) 0.0546(12) 0.0304(14) -0.0075(11) -0.0010(9) 0.0029(9)
W29 0.0288(10) 0.0458(10) 0.0235(13) -0.0100(10) 0.0063(8) -0.0093(8)
W30 0.0267(10) 0.0619(12) 0.0343(14) -0.0179(11) 0.0064(9) -0.0126(9)
W31 0.0472(12) 0.0408(11) 0.0589(18) -0.0180(11) 0.0169(11) -0.0199(10)
W32 0.0370(11) 0.0727(14) 0.0295(14) -0.0238(12) 0.0010(10) -0.0143(10)
W33 0.0369(11) 0.0650(13) 0.0165(13) -0.0071(11) -0.0039(9) -0.0029(10)
W34 0.0422(11) 0.0307(9) 0.0398(15) -0.0002(10) 0.0089(10) -0.0105(8)
W35 0.0469(12) 0.0334(10) 0.0605(18) -0.0145(11) 0.0196(12) -0.0073(9)
W36 0.0369(11) 0.0648(13) 0.0268(14) -0.0182(11) 0.0059(9) -0.0059(10)
W37 0.0289(10) 0.0337(9) 0.0295(13) -0.0054(9) 0.0070(9) -0.0008(8)
W38 0.0540(14) 0.0529(13) 0.0597(19) 0.0056(13) -0.0234(12) 0.0119(11)
W39 0.0561(14) 0.0523(13) 0.065(2) -0.0013(13) -0.0094(13) 0.0222(11)
W40 0.0883(19) 0.0490(13) 0.0446(18) 0.0111(13) -0.0251(14) 0.0165(13)
W41 0.0915(18) 0.0502(13) 0.0261(15) 0.0037(12) -0.0089(13) 0.0076(12)
W42 0.0816(17) 0.0372(11) 0.0350(16) 0.0106(11) -0.0073(12) 0.0025(11)
W43 0.0580(13) 0.0330(10) 0.0435(16) -0.0034(11) -0.0028(11) 0.0112(9)
W44 0.0423(12) 0.0460(11) 0.0389(15) 0.0032(11) -0.0018(10) 0.0115(9)
W45 0.0356(11) 0.0429(11) 0.0536(17) 0.0093(11) -0.0109(10) 0.0005(9)
W46 0.0647(15) 0.0414(11) 0.0429(17) -0.0040(11) -0.0164(12) 0.0019(11)
W47 0.0299(10) 0.0295(9) 0.0246(12) 0.0059(9) -0.0050(8) -0.0001(8)
W48 0.0471(12) 0.0280(9) 0.0294(14) 0.0021(9) 0.0024(10) -0.0004(8)
W49 0.0711(15) 0.0449(12) 0.0429(17) 0.0014(12) 0.0181(13) -0.0116(11)
W50 0.0523(13) 0.0261(9) 0.0495(17) 0.0026(10) 0.0053(11) -0.0031(9)
W51 0.0423(11) 0.0291(9) 0.0386(15) -0.0040(10) 0.0037(10) -0.0056(8)
W52 0.0326(11) 0.0406(11) 0.0621(18) 0.0067(12) 0.0006(11) -0.0043(9)
W53 0.0358(12) 0.0386(11) 0.105(2) 0.0002(13) 0.0221(13) -0.0003(9)
W54 0.0719(16) 0.0475(12) 0.070(2) -0.0100(13) 0.0397(15) -0.0085(12)
W55 0.0355(12) 0.0458(12) 0.094(2) 0.0000(13) 0.0165(13) -0.0096(10)
W56 0.0638(15) 0.0498(13) 0.082(2) 0.0005(14) 0.0392(15) -0.0163(12)
W57 0.0522(13) 0.0327(10) 0.0600(18) -0.0015(11) 0.0114(12) -0.0139(9)
W58 0.0435(12) 0.0316(10) 0.0617(18) -0.0060(11) 0.0131(11) 0.0012(9)
Nd1 0.0348(13) 0.0278(12) 0.0347(18) -0.0002(12) 0.0073(12) -0.0018(10)
Nd2 0.0320(13) 0.0292(12) 0.0295(17) 0.0006(12) -0.0071(11) 0.0013(10)
Nd3 0.0381(14) 0.0411(13) 0.0193(16) -0.0011(12) 0.0047(11) 0.0007(11)
Nd4 0.0243(12) 0.0283(11) 0.0195(15) -0.0013(11) 0.0001(10) -0.0015(9)
Nd5 0.0576(17) 0.0337(13) 0.037(2) -0.0037(13) 0.0078(14) 0.0007(12)
Nd6 0.0322(13) 0.0290(12) 0.0288(17) 0.0031(12) 0.0003(11) -0.0021(10)
Se1 0.022(2) 0.028(2) 0.010(2) 0.0013(19) -0.0088(17) -0.0014(17)
Se2 0.020(2) 0.0231(19) 0.020(3) -0.0036(19) 0.0009(18) -0.0013(16)
Se3 0.028(2) 0.040(2) 0.024(3) -0.004(2) 0.007(2) -0.0014(19)
Se4 0.033(2) 0.038(2) 0.020(3) -0.009(2) 0.007(2) -0.0063(19)
Se5 0.052(3) 0.030(2) 0.026(3) 0.000(2) -0.007(2) 0.006(2)
Se6 0.039(3) 0.028(2) 0.035(3) -0.002(2) 0.008(2) -0.0034(19)
O1W 0.032(19) 0.05(2) 0.08(3) 0.01(2) 0.004(19) 0.011(16)
O2W 0.079(14) 0.082(14) 0.071(15) 0.001(9) 0.012(9) 0.007(9)
O3W 0.064(12) 0.064(12) 0.059(13) -0.001(9) 0.013(9) 0.006(9)
O4W 0.071(14) 0.079(14) 0.083(15) -0.009(9) 0.016(10) 0.013(9)
O5W 0.041(11) 0.040(10) 0.035(12) -0.007(9) -0.008(8) 0.009(8)
O7W 0.056(12) 0.062(12) 0.062(13) -0.001(9) 0.004(9) 0.012(9)
O10W 0.048(11) 0.054(11) 0.048(12) 0.001(9) 0.002(9) -0.002(9)
O11W 0.09(3) 0.07(2) 0.03(3) -0.01(2) -0.03(2) 0.02(2)
O13W 0.049(11) 0.039(10) 0.042(12) -0.005(9) 0.006(9) 0.004(8)
O14W 0.061(12) 0.059(12) 0.059(13) 0.004(9) 0.001(9) 0.015(9)
O16W 0.06(3) 0.07(3) 0.14(5) 0.02(3) 0.01(3) 0.03(2)
O18W 0.044(18) 0.055(18) 0.04(2) -0.027(17) 0.015(16) -0.006(15)
O19W 0.07(2) 0.049(19) 0.04(3) 0.025(18) 0.019(19) -0.004(17)
O20W 0.14(4) 0.05(2) 0.13(5) -0.05(3) 0.09(4) -0.02(2)
O21W 0.08(2) 0.044(18) 0.04(3) 0.007(18) 0.008(19) -0.013(18)
O29W 0.05(2) 0.07(2) 0.08(4) 0.00(2) -0.01(2) 0.00(2)
O34W 0.10(3) 0.08(3) 0.12(4) -0.01(3) 0.08(3) 0.01(2)
O48W 0.038(19) 0.050(19) 0.06(3) 0.006(19) -0.012(17) 0.032(16)
N1 0.11(4) 0.05(3) 0.14(6) -0.05(3) 0.10(4) -0.06(3)
N2 0.03(3) 0.12(4) 0.18(8) 0.02(5) 0.00(4) 0.02(3)
O2 0.030(10) 0.036(10) 0.043(11) 0.003(9) -0.001(8) 0.000(8)
O3 0.019(6) 0.019(6) 0.018(6) 0.0004(10) 0.0028(13) 0.0014(11)
O4 0.015(5) 0.015(5) 0.015(5) 0.0001(10) 0.0025(13) 0.0012(11)
O5 0.025(15) 0.028(14) 0.03(2) -0.006(14) 0.008(13) 0.001(12)
O6 0.023(9) 0.028(9) 0.013(10) 0.001(8) 0.013(8) 0.005(7)
O7 0.041(10) 0.035(10) 0.039(12) 0.006(8) 0.000(8) 0.002(8)
O10 0.026(9) 0.032(9) 0.034(8) -0.003(8) 0.006(7) -0.001(8)
O13 0.017(5) 0.017(5) 0.017(5) 0.0004(10) 0.0025(13) 0.0014(11)
O14 0.022(9) 0.026(9) 0.007(10) -0.002(8) -0.007(8) 0.001(7)
O15 0.022(9) 0.026(9) 0.033(11) -0.003(8) 0.008(8) 0.009(7)
O17 0.036(10) 0.024(9) 0.039(11) -0.008(8) -0.004(8) 0.002(7)
O18 0.027(9) 0.030(9) 0.013(10) 0.005(8) 0.006(8) 0.000(8)
O19 0.026(9) 0.029(9) 0.022(11) -0.004(8) -0.004(8) -0.003(8)
O20 0.030(9) 0.031(9) 0.016(10) 0.015(8) 0.000(8) -0.001(8)
O21 0.12(3) 0.036(17) 0.02(2) -0.004(16) 0.01(2) -0.013(19)
O22 0.028(9) 0.035(10) 0.022(11) 0.007(8) 0.002(8) -0.007(8)
O23 0.025(17) 0.040(17) 0.06(3) 0.029(18) -0.018(16) -0.011(14)
O24 0.043(11) 0.046(11) 0.038(12) -0.001(9) 0.014(9) -0.004(8)
O25 0.034(10) 0.030(9) 0.016(10) 0.001(8) 0.006(8) -0.004(8)
O26 0.027(9) 0.027(9) 0.016(10) 0.004(8) 0.011(8) -0.004(7)
O27 0.026(9) 0.034(10) 0.033(11) -0.001(8) 0.011(8) -0.002(8)
O28 0.05(2) 0.038(17) 0.07(3) 0.001(19) 0.000(19) 0.013(16)
O29 0.07(2) 0.021(15) 0.05(3) 0.002(16) 0.015(19) 0.011(15)
O32 0.043(18) 0.026(14) 0.03(2) 0.000(14) 0.008(15) 0.000(13)
O35 0.024(15) 0.023(14) 0.05(2) 0.005(15) 0.003(15) -0.008(12)
O36 0.041(10) 0.038(10) 0.038(11) -0.003(8) 0.007(9) 0.003(8)
O37 0.026(6) 0.026(6) 0.026(6) 0.0004(10) 0.0039(14) 0.0020(11)
O38 0.040(10) 0.033(10) 0.024(11) -0.003(8) 0.008(8) -0.005(8)
O39 0.05(2) 0.039(17) 0.03(2) 0.010(16) -0.001(16) -0.010(15)
O40 0.05(2) 0.051(18) 0.018(13) 0.001(16) -0.007(13) -0.010(16)
O41 0.028(9) 0.026(9) 0.011(10) -0.005(8) -0.007(8) -0.004(8)
O42 0.036(10) 0.037(10) 0.034(11) -0.004(8) 0.000(8) -0.002(8)
O44 0.025(9) 0.017(9) 0.024(10) 0.008(8) -0.002(8) 0.005(7)
O46 0.036(18) 0.039(17) 0.08(3) -0.015(19) 0.002(18) -0.008(15)
O47 0.028(10) 0.033(10) 0.020(11) 0.006(8) -0.009(8) -0.002(8)
O48 0.039(10) 0.044(10) 0.033(11) 0.013(9) -0.006(8) 0.002(8)
O50 0.048(11) 0.042(11) 0.035(12) 0.007(9) 0.000(9) -0.001(8)
O51 0.027(9) 0.026(9) 0.016(10) 0.000(8) -0.001(8) -0.002(8)
O54 0.023(16) 0.07(2) 0.03(2) -0.018(18) -0.003(14) -0.011(15)
O59 0.05(2) 0.06(2) 0.08(3) -0.04(2) 0.03(2) 0.004(17)
O60 0.034(17) 0.060(19) 0.04(2) -0.029(18) 0.006(16) -0.008(15)
O61 0.036(10) 0.033(10) 0.022(11) -0.007(8) 0.008(8) 0.006(8)
O63 0.07(2) 0.038(17) 0.06(3) -0.019(18) 0.01(2) -0.003(16)
O64 0.06(2) 0.06(2) 0.09(3) -0.04(2) 0.05(2) -0.015(17)
O65 0.033(10) 0.027(9) 0.025(11) -0.001(8) 0.002(8) -0.002(8)
O66 0.036(17) 0.031(15) 0.03(2) 0.012(15) 0.010(15) 0.007(13)
O67 0.023(16) 0.07(2) 0.05(3) -0.03(2) 0.023(16) -0.002(15)
O68 0.05(2) 0.08(2) 0.05(3) 0.01(2) 0.03(2) 0.042(19)
O69 0.044(11) 0.050(11) 0.043(12) -0.006(9) 0.000(9) 0.003(8)
O70 0.049(18) 0.040(16) 0.006(18) 0.006(14) 0.004(14) 0.024(14)
O71 0.05(2) 0.07(2) 0.03(2) -0.002(18) -0.002(17) 0.020(18)
O72 0.026(17) 0.06(2) 0.07(3) -0.02(2) 0.001(17) 0.001(15)
O73 0.05(2) 0.026(15) 0.07(3) 0.006(17) 0.025(19) 0.025(14)
O74 0.06(2) 0.08(2) 0.028(5) 0.010(19) -0.016(17) -0.001(19)
O75 0.016(14) 0.047(17) 0.04(2) -0.013(16) -0.002(14) 0.007(13)
O76 0.018(9) 0.021(9) 0.023(10) 0.002(8) -0.004(8) 0.001(7)
O77 0.029(10) 0.026(9) 0.027(11) 0.010(8) 0.002(8) 0.004(8)
O78 0.04(2) 0.044(18) 0.12(4) -0.01(2) 0.04(2) -0.008(16)
O79 0.08(3) 0.05(2) 0.11(4) 0.00(2) 0.06(3) -0.012(19)
O80 0.044(11) 0.045(11) 0.044(12) 0.001(9) 0.005(9) 0.000(8)
O81 0.067(13) 0.059(12) 0.066(13) -0.011(9) 0.012(9) 0.001(9)
O82 0.031(10) 0.031(9) 0.020(11) -0.004(8) 0.004(8) 0.005(8)
O83 0.047(11) 0.037(10) 0.028(11) 0.006(8) 0.003(8) -0.005(8)
O84 0.08(3) 0.08(2) 0.047(14) 0.01(2) 0.02(2) 0.01(2)
O86 0.05(2) 0.049(19) 0.10(4) -0.04(2) 0.03(2) -0.021(16)
O87 0.024(10) 0.033(10) 0.033(11) 0.009(8) -0.008(8) 0.012(8)
O88 0.043(11) 0.050(11) 0.042(12) -0.012(9) 0.011(9) 0.000(8)
O89 0.05(2) 0.043(18) 0.04(3) 0.020(18) -0.019(17) 0.002(16)
O90 0.028(10) 0.030(10) 0.038(11) 0.006(8) 0.010(8) 0.003(8)
O91 0.07(2) 0.040(18) 0.07(3) -0.015(19) 0.04(2) -0.016(17)
O92 0.06(2) 0.046(19) 0.05(3) 0.002(19) 0.008(19) 0.001(17)
O94 0.028(9) 0.027(9) 0.021(10) 0.007(8) 0.007(8) 0.001(8)
O96 0.030(16) 0.042(16) 0.028(9) -0.009(15) -0.007(12) 0.012(13)
O97 0.05(2) 0.045(18) 0.05(3) 0.002(18) -0.019(17) 0.027(16)
O98 0.030(9) 0.034(10) 0.023(11) -0.005(8) 0.009(8) -0.002(8)
O99 0.037(18) 0.057(19) 0.03(2) -0.006(17) 0.009(16) -0.001(15)
O101 0.036(10) 0.043(10) 0.027(11) -0.001(8) 0.010(8) 0.000(8)
O102 0.05(2) 0.05(2) 0.07(3) 0.00(2) 0.00(2) -0.011(18)
O103 0.045(11) 0.051(11) 0.036(12) 0.001(9) -0.007(9) 0.001(8)
O104 0.029(10) 0.040(10) 0.031(11) -0.003(8) -0.002(8) 0.000(8)
O105 0.034(10) 0.044(10) 0.031(11) -0.001(8) 0.009(8) 0.000(8)
O106 0.030(10) 0.037(10) 0.034(11) -0.013(8) 0.007(8) -0.003(8)
O107 0.020(14) 0.030(14) 0.02(2) -0.013(14) -0.001(13) -0.001(12)
O108 0.039(10) 0.043(10) 0.033(11) -0.001(8) 0.009(8) -0.001(8)
O109 0.043(17) 0.013(12) 0.03(2) -0.005(13) 0.014(15) 0.002(12)
O110 0.039(18) 0.049(17) 0.04(2) -0.017(17) 0.025(16) -0.011(15)
O111 0.015(15) 0.056(19) 0.06(3) 0.018(18) 0.005(15) -0.007(14)
O112 0.045(11) 0.056(11) 0.041(12) -0.010(9) 0.010(9) 0.000(8)
O113 0.031(10) 0.044(10) 0.043(12) -0.005(9) 0.005(8) 0.007(8)
O114 0.036(10) 0.039(10) 0.028(11) 0.005(8) 0.004(8) -0.002(8)
O115 0.04(2) 0.08(2) 0.10(4) 0.00(3) 0.00(2) -0.02(2)
O116 0.030(9) 0.026(9) 0.033(11) -0.008(8) 0.011(8) 0.001(8)
O117 0.051(11) 0.061(10) 0.057(9) -0.018(8) 0.012(8) 0.001(8)
O119 0.055(12) 0.068(12) 0.056(13) -0.004(9) 0.007(9) 0.000(9)
O120 0.040(11) 0.053(11) 0.050(12) -0.011(9) 0.003(9) 0.002(8)
O121 0.051(12) 0.059(12) 0.062(13) -0.008(9) 0.002(9) 0.009(9)
O122 0.026(9) 0.034(10) 0.024(11) -0.007(8) 0.006(8) 0.000(8)
O123 0.054(12) 0.064(12) 0.052(13) 0.005(9) 0.009(9) 0.009(9)
O124 0.036(10) 0.046(11) 0.036(12) -0.002(9) 0.000(8) -0.001(8)
O125 0.035(16) 0.025(14) 0.03(2) -0.003(14) -0.003(14) 0.013(12)
O126 0.056(12) 0.051(11) 0.051(13) 0.009(9) 0.007(9) 0.000(9)
O127 0.040(17) 0.023(14) 0.019(19) -0.015(13) 0.004(14) 0.002(12)
O128 0.035(10) 0.033(10) 0.027(11) -0.002(8) 0.002(8) -0.001(8)
O130 0.026(9) 0.030(9) 0.014(10) -0.006(8) -0.006(8) 0.005(8)
O131 0.039(19) 0.06(2) 0.07(3) -0.02(2) 0.032(19) -0.024(16)
O132 0.035(10) 0.041(10) 0.024(11) 0.005(8) 0.001(8) 0.003(8)
O133 0.042(19) 0.08(2) 0.03(2) -0.03(2) 0.012(16) -0.019(18)
O134 0.037(19) 0.043(18) 0.08(3) 0.04(2) 0.004(18) -0.008(15)
O135 0.015(15) 0.07(2) 0.04(2) 0.006(18) 0.008(14) 0.008(14)
O137 0.092(16) 0.087(15) 0.092(16) 0.003(10) 0.002(10) 0.009(9)
O138 0.059(12) 0.057(12) 0.045(13) 0.000(9) -0.002(9) 0.007(9)
O139 0.052(12) 0.057(12) 0.055(13) 0.004(9) -0.002(9) 0.001(9)
O140 0.061(12) 0.058(12) 0.045(13) 0.005(9) -0.003(9) 0.001(9)
O142 0.057(12) 0.051(11) 0.050(13) 0.003(9) -0.001(9) 0.017(9)
O143 0.076(14) 0.074(14) 0.082(15) -0.008(9) 0.009(10) 0.020(9)
O145 0.06(2) 0.030(17) 0.08(3) 0.006(19) -0.01(2) 0.024(16)
O148 0.11(3) 0.027(16) 0.01(2) -0.006(14) 0.009(18) -0.001(17)
O149 0.066(13) 0.066(13) 0.066(14) 0.003(9) 0.000(9) 0.001(9)
O150 0.09(3) 0.12(3) 0.05(2) -0.01(3) 0.01(2) -0.01(3)
O151 0.047(11) 0.045(11) 0.044(12) 0.002(9) -0.001(9) 0.001(8)
O152 0.066(13) 0.064(13) 0.057(13) 0.002(9) 0.012(9) 0.005(9)
O153 0.047(11) 0.045(11) 0.021(11) -0.002(9) -0.014(8) 0.010(8)
O155 0.051(11) 0.047(11) 0.049(12) 0.009(9) 0.008(9) 0.009(8)
O156 0.14(4) 0.05(2) 0.11(4) 0.03(2) 0.04(3) -0.03(2)
O157 0.043(19) 0.050(19) 0.07(3) -0.032(19) -0.008(18) 0.013(16)
O158 0.041(10) 0.033(10) 0.022(11) 0.005(8) -0.009(8) 0.006(8)
O159 0.07(2) 0.037(17) 0.04(2) -0.017(17) 0.002(18) -0.025(16)
O160 0.043(11) 0.050(11) 0.050(12) -0.001(9) 0.006(9) 0.005(8)
O161 0.029(9) 0.029(9) 0.018(10) 0.003(8) 0.002(8) 0.007(8)
O162 0.06(2) 0.021(15) 0.09(3) 0.010(18) 0.02(2) 0.009(15)
O164 0.063(13) 0.063(13) 0.078(14) 0.006(9) 0.014(9) 0.006(9)
O165 0.034(10) 0.037(10) 0.033(11) -0.003(8) -0.005(8) 0.003(8)
O166 0.035(10) 0.038(10) 0.030(11) 0.011(8) -0.003(8) 0.005(8)
O167 0.07(2) 0.07(2) 0.03(2) -0.012(19) -0.014(18) -0.024(19)
O168 0.07(2) 0.034(16) 0.02(2) 0.001(16) -0.021(17) 0.016(16)
O169 0.07(2) 0.06(2) 0.04(3) 0.024(19) 0.013(19) -0.015(18)
O171 0.037(10) 0.033(10) 0.030(11) 0.008(8) 0.000(8) 0.000(8)
O172 0.030(10) 0.025(9) 0.024(11) 0.008(8) -0.007(8) 0.000(8)
O174 0.057(12) 0.059(12) 0.053(13) -0.003(9) 0.014(9) -0.003(9)
O176 0.039(18) 0.07(2) 0.016(16) -0.006(13) -0.005(14) 0.018(15)
O177 0.044(18) 0.037(16) 0.014(19) -0.001(14) 0.009(14) 0.005(14)
O179 0.06(2) 0.034(17) 0.08(3) -0.014(19) 0.04(2) -0.002(16)
O180 0.12(3) 0.023(16) 0.06(3) -0.001(18) 0.03(2) -0.018(18)
O181 0.10(3) 0.06(2) 0.05(2) 0.01(2) 0.009(15) -0.03(2)
O182 0.04(2) 0.037(18) 0.13(4) -0.01(2) 0.04(2) -0.014(16)
O186 0.040(10) 0.045(11) 0.034(11) 0.004(9) -0.001(8) 0.000(8)
O187 0.039(10) 0.037(10) 0.033(11) 0.002(8) -0.001(8) 0.006(8)
O189 0.034(18) 0.034(16) 0.06(3) 0.021(17) 0.007(17) 0.014(14)
O190 0.034(19) 0.07(2) 0.062(13) -0.01(2) -0.010(17) 0.010(17)
O191 0.05(2) 0.042(18) 0.065(12) -0.015(18) 0.021(19) 0.020(16)
O192 0.039(10) 0.043(11) 0.037(12) 0.003(9) -0.002(8) -0.001(8)
O193 0.031(10) 0.038(10) 0.048(12) 0.001(9) 0.006(8) -0.004(8)
O195 0.04(2) 0.031(17) 0.19(5) -0.01(2) 0.06(3) 0.002(15)
O196 0.18(5) 0.07(3) 0.17(6) -0.06(3) 0.13(5) -0.04(3)
O197 0.07(2) 0.031(17) 0.11(4) 0.01(2) 0.02(2) -0.006(17)
O198 0.05(2) 0.049(19) 0.11(4) 0.01(2) 0.05(2) -0.010(17)
O199 0.10(3) 0.045(19) 0.06(3) -0.004(15) 0.02(2) 0.00(2)
O200 0.028(17) 0.036(17) 0.10(3) 0.008(19) 0.03(2) 0.008(14)
O201 0.021(16) 0.06(2) 0.07(3) 0.00(2) 0.022(17) -0.005(15)
O202 0.022(19) 0.06(2) 0.21(6) -0.02(3) 0.01(3) -0.010(18)
O203 0.030(15) 0.058(15) 0.06(3) -0.012(16) 0.018(14) -0.010(10)
O204 0.05(2) 0.06(2) 0.08(3) 0.00(2) 0.04(2) -0.005(18)
O205 0.091(15) 0.089(15) 0.095(16) 0.009(10) 0.025(10) -0.005(9)
O206 0.030(17) 0.043(18) 0.09(3) -0.017(19) 0.007(18) -0.019(15)

loop_
_atom_type_symbol
_atom_type_description
_atom_type_scat_dispersion_real
_atom_type_scat_dispersion_imag
_atom_type_scat_source
H H 0.0000 0.0000 'International Tables Vol C Tables 4.2.6.8 and 6.1.1.4'
O O 0.0106 0.0060 'International Tables Vol C Tables 4.2.6.8 and 6.1.1.4'
W W -0.8490 6.8722 'International Tables Vol C Tables 4.2.6.8 and 6.1.1.4'
Nd Nd -0.1943 3.0179 'International Tables Vol C Tables 4.2.6.8 and 6.1.1.4'
Se Se -0.0929 2.2259 'International Tables Vol C Tables 4.2.6.8 and 6.1.1.4'
N N 0.0061 0.0033 'International Tables Vol C Tables 4.2.6.8 and 6.1.1.4'
C C 0.0033 0.0016 'International Tables Vol C Tables 4.2.6.8 and 6.1.1.4'
Na Na 0.0362 0.0249 'International Tables Vol C Tables 4.2.6.8 and 6.1.1.4'

loop_
_geom_angle_atom_site_label_1
_geom_angle_atom_site_label_2
_geom_angle_atom_site_label_3
_geom_angle
_geom_angle_site_symmetry_1
_geom_angle_site_symmetry_3
_geom_angle_publ_flag
O1 W1 O5 99.8(13) . . ?
O1 W1 O6 99.8(12) . . ?
O5 W1 O6 88.8(11) . . ?
O1 W1 O3 101.5(12) . . ?
O5 W1 O3 92.0(11) . . ?
O6 W1 O3 158.2(9) . . ?
O1 W1 O2 105.4(14) . . ?
O5 W1 O2 154.5(11) . . ?
O6 W1 O2 83.2(11) . . ?
O3 W1 O2 86.8(11) . . ?
O1 W1 O4 171.2(11) . . ?
O5 W1 O4 73.2(9) . . ?
O6 W1 O4 75.2(8) . . ?
O3 W1 O4 84.2(8) . . ?
O2 W1 O4 81.3(10) . . ?
O7 W2 O10 100.0(14) . . ?
O7 W2 O8 103.0(14) . . ?
O10 W2 O8 157.0(12) . . ?
O7 W2 O9 103.1(12) . . ?
O10 W2 O9 90.8(11) . . ?
O8 W2 O9 84.8(11) . . ?
O7 W2 O6 102.7(12) . . ?
O10 W2 O6 88.3(11) . . ?
O8 W2 O6 85.9(11) . . ?
O9 W2 O6 153.9(9) . . ?
O7 W2 O4 172.3(12) . . ?
O10 W2 O4 73.3(10) . . ?
O8 W2 O4 83.7(10) . . ?
O9 W2 O4 81.3(8) . . ?
O6 W2 O4 73.5(8) . . ?
O12 W3 O11 103.4(12) . . ?
O12 W3 O13 97.3(10) . . ?
O11 W3 O13 103.2(10) . . ?
O12 W3 O5 87.4(11) . . ?
O11 W3 O5 97.3(10) . . ?
O13 W3 O5 157.2(12) . . ?
O12 W3 O10 158.2(11) . . ?
O11 W3 O10 94.6(11) . . ?
O13 W3 O10 90.3(10) . . ?
O5 W3 O10 78.1(10) . . ?
O12 W3 O4 90.9(11) . . ?
O11 W3 O4 161.0(9) . . ?
O13 W3 O4 87.0(9) . . ?
O5 W3 O4 70.6(9) . . ?
O10 W3 O4 69.0(9) . . ?
O14 W4 O15 100.2(11) . . ?
O14 W4 O16 93.5(11) . . ?
O15 W4 O16 103.9(12) . . ?
O14 W4 O95 99.4(11) . . ?
O15 W4 O95 94.8(12) . . ?
O16 W4 O95 155.1(9) . . ?
O14 W4 O94 95.9(10) . . ?
O15 W4 O94 161.3(11) . . ?
O16 W4 O94 84.4(10) . . ?
O95 W4 O94 73.2(10) . . ?
O14 W4 O13 174.2(11) . . ?
O15 W4 O13 84.0(10) . . ?
O16 W4 O13 81.6(9) . . ?
O95 W4 O13 84.1(9) . . ?
O94 W4 O13 80.7(8) . . ?
O17 W5 O18 96.9(11) . . ?
O17 W5 O16 103.5(12) . . ?
O18 W5 O16 88.0(10) . . ?
O17 W5 O9 94.7(10) . . ?
O18 W5 O9 168.5(10) . . ?
O16 W5 O9 89.6(10) . . ?
O17 W5 O20 104.1(13) . . ?
O18 W5 O20 91.5(11) . . ?
O16 W5 O20 152.2(10) . . ?
O9 W5 O20 85.3(10) . . ?
O17 W5 O19 175.6(12) . . ?
O18 W5 O19 85.4(9) . . ?
O16 W5 O19 80.3(10) . . ?
O9 W5 O19 83.1(9) . . ?
O20 W5 O19 72.0(10) . . ?
O21 W6 O23 101.7(16) . . ?
O21 W6 O22 101.0(15) . . ?
O23 W6 O22 91.9(11) . . ?
O21 W6 O8 94.7(15) . . ?
O23 W6 O8 88.4(11) . . ?
O22 W6 O8 163.8(12) . . ?
O21 W6 O20 99.1(15) . . ?
O23 W6 O20 158.8(13) . . ?
O22 W6 O20 88.2(10) . . ?
O8 W6 O20 85.7(11) . . ?
O21 W6 O19 170.3(13) . . ?
O23 W6 O19 87.0(12) . . ?
O22 W6 O19 82.7(10) . . ?
O8 W6 O19 81.2(11) . . ?
O20 W6 O19 72.0(10) . . ?
O24 W7 O27 101.9(13) . . ?
O24 W7 O2 99.1(13) . . ?
O27 W7 O2 91.2(12) . . ?
O24 W7 O23 101.1(15) . . ?
O27 W7 O23 157.0(13) . . ?
O2 W7 O23 83.4(12) . . ?
O24 W7 O26 100.4(12) . . ?
O27 W7 O26 91.1(11) . . ?
O2 W7 O26 159.5(11) . . ?
O23 W7 O26 86.5(11) . . ?
O24 W7 O25 172.9(13) . . ?
O27 W7 O25 71.2(10) . . ?
O2 W7 O25 79.8(11) . . ?
O23 W7 O25 85.8(12) . . ?
O26 W7 O25 81.6(10) . . ?
O29 W8 O28 103.8(17) . . ?
O29 W8 O3 91.2(11) . . ?
O28 W8 O3 93.8(12) . . ?
O29 W8 O30 96.9(12) . . ?
O28 W8 O30 98.4(12) . . ?
O3 W8 O30 163.3(12) . . ?
O29 W8 O27 153.1(14) . . ?
O28 W8 O27 102.8(14) . . ?
O3 W8 O27 83.0(10) . . ?
O30 W8 O27 83.2(11) . . ?
O29 W8 O25 83.4(13) . . ?
O28 W8 O25 172.4(13) . . ?
O3 W8 O25 83.7(9) . . ?
O30 W8 O25 82.7(10) . . ?
O27 W8 O25 69.9(10) . . ?
O31 W9 O35 104.9(14) . . ?
O31 W9 O30 96.7(12) . . ?
O35 W9 O30 87.6(11) . . ?
O31 W9 O32 104.4(14) . . ?
O35 W9 O32 150.7(12) . . ?
O30 W9 O32 90.6(11) . . ?
O31 W9 O33 96.2(12) . . ?
O35 W9 O33 88.4(11) . . ?
O30 W9 O33 167.2(12) . . ?
O32 W9 O33 86.9(11) . . ?
O31 W9 O34 176.0(13) . . ?
O35 W9 O34 71.3(11) . . ?
O30 W9 O34 84.7(10) . . ?
O32 W9 O34 79.3(11) . . ?
O33 W9 O34 82.5(10) . . ?
O36 W10 O38 104.1(14) . . ?
O36 W10 O26 100.7(12) . . ?
O38 W10 O26 91.5(11) . . ?
O36 W10 O37 94.1(12) . . ?
O38 W10 O37 87.8(11) . . ?
O26 W10 O37 164.8(12) . . ?
O36 W10 O35 100.5(13) . . ?
O38 W10 O35 155.2(12) . . ?
O26 W10 O35 86.9(10) . . ?
O37 W10 O35 87.4(10) . . ?
O36 W10 O34 169.9(12) . . ?
O38 W10 O34 85.4(11) . . ?
O26 W10 O34 81.9(10) . . ?
O37 W10 O34 82.9(10) . . ?
O35 W10 O34 69.8(11) . . ?
O40 W11 O43 99.0(14) . . ?
O40 W11 O22 99.3(13) . . ?
O43 W11 O22 92.1(11) . . ?
O40 W11 O41 94.1(12) . . ?
O43 W11 O41 89.0(11) . . ?
O22 W11 O41 166.2(12) . . ?
O40 W11 O38 103.1(14) . . ?
O43 W11 O38 157.8(13) . . ?
O22 W11 O38 85.4(11) . . ?
O41 W11 O38 88.4(10) . . ?
O40 W11 O44 172.9(12) . . ?
O43 W11 O44 73.9(12) . . ?
O22 W11 O44 81.8(10) . . ?
O41 W11 O44 85.3(10) . . ?
O38 W11 O44 83.9(10) . . ?
O46 W12 O45 107.9(16) . . ?
O46 W12 O18 98.4(12) . . ?
O45 W12 O18 92.3(13) . . ?
O46 W12 O47 95.2(12) . . ?
O45 W12 O47 92.3(12) . . ?
O18 W12 O47 163.5(11) . . ?
O46 W12 O43 99.0(15) . . ?
O45 W12 O43 153.0(12) . . ?
O18 W12 O43 84.6(11) . . ?
O47 W12 O43 84.1(11) . . ?
O46 W12 O44 168.9(15) . . ?
O45 W12 O44 83.1(12) . . ?
O18 W12 O44 81.9(9) . . ?
O47 W12 O44 83.0(9) . . ?
O43 W12 O44 70.0(10) . . ?
O48 W13 O49 103.3(13) . . ?
O48 W13 O47 105.4(13) . . ?
O49 W13 O47 91.2(12) . . ?
O48 W13 O51 99.8(13) . . ?
O49 W13 O51 87.0(11) . . ?
O47 W13 O51 154.4(11) . . ?
O48 W13 O41 96.8(12) . . ?
O49 W13 O41 159.7(11) . . ?
O47 W13 O41 86.3(11) . . ?
O51 W13 O41 86.5(10) . . ?
O48 W13 O50 172.2(11) . . ?
O49 W13 O50 70.2(11) . . ?
O47 W13 O50 79.4(11) . . ?
O51 W13 O50 76.0(10) . . ?
O41 W13 O50 89.6(10) . . ?
O52 W14 O53 100.9(12) . . ?
O52 W14 O51 103.2(13) . . ?
O53 W14 O51 87.3(11) . . ?
O52 W14 O33 104.6(13) . . ?
O53 W14 O33 89.1(12) . . ?
O51 W14 O33 152.2(10) . . ?
O52 W14 O37 101.8(12) . . ?
O53 W14 O37 157.2(10) . . ?
O51 W14 O37 84.9(10) . . ?
O33 W14 O37 88.0(11) . . ?
O54 W15 O56 98.9(12) . . ?
O54 W15 O55 103.9(13) . . ?
O56 W15 O55 101.2(12) . . ?
O54 W15 O49 89.4(13) . . ?
O56 W15 O49 152.5(11) . . ?
O55 W15 O49 102.3(12) . . ?
O54 W15 O53 159.3(13) . . ?
O56 W15 O53 88.0(11) . . ?
O55 W15 O53 93.8(11) . . ?
O49 W15 O53 76.2(11) . . ?
O54 W15 O50 88.7(12) . . ?
O56 W15 O50 82.9(12) . . ?
O55 W15 O50 165.8(11) . . ?
O49 W15 O50 70.9(10) . . ?
O53 W15 O50 72.6(10) . . ?
O57 W16 O58 100.1(13) . . ?
O57 W16 O32 103.3(13) . . ?
O58 W16 O32 98.4(12) . . ?
O57 W16 O170 93.5(12) . . ?
O58 W16 O170 96.5(12) . . ?
O32 W16 O170 155.1(10) . . ?
O57 W16 O172 159.4(11) . . ?
O58 W16 O172 95.8(11) . . ?
O32 W16 O172 87.1(11) . . ?
O170 W16 O172 71.7(10) . . ?
O57 W16 O56 83.8(12) . . ?
O58 W16 O56 175.3(11) . . ?
O32 W16 O56 78.0(10) . . ?
O170 W16 O56 85.8(11) . . ?
O172 W16 O56 81.0(10) . . ?
O59 W17 O62 102.4(17) . . ?
O59 W17 O61 102.9(13) . . ?
O62 W17 O61 91.7(13) . . ?
O59 W17 O64 101.7(13) . . ?
O62 W17 O64 91.1(16) . . ?
O61 W17 O64 154.0(11) . . ?
O59 W17 O63 103.0(17) . . ?
O62 W17 O63 154.5(13) . . ?
O61 W17 O63 84.0(13) . . ?
O64 W17 O63 82.5(15) . . ?
O59 W17 O60 173.2(15) . . ?
O62 W17 O60 72.6(13) . . ?
O61 W17 O60 73.0(10) . . ?
O64 W17 O60 83.3(10) . . ?
O63 W17 O60 82.1(12) . . ?
O67 W18 O68 101.0(14) . . ?
O67 W18 O66 91.7(13) . . ?
O68 W18 O66 102.3(15) . . ?
O67 W18 O64 89.9(16) . . ?
O68 W18 O64 101.5(15) . . ?
O66 W18 O64 155.3(11) . . ?
O67 W18 O69 158.0(12) . . ?
O68 W18 O69 101.0(14) . . ?
O66 W18 O69 85.1(12) . . ?
O64 W18 O69 84.3(15) . . ?
O67 W18 O65 71.6(10) . . ?
O68 W18 O65 171.1(12) . . ?
O66 W18 O65 73.4(10) . . ?
O64 W18 O65 83.8(10) . . ?
O69 W18 O65 86.6(10) . . ?
O70 W19 O69 101.5(13) . . ?
O70 W19 O63 108.7(13) . . ?
O69 W19 O63 90.4(14) . . ?
O70 W19 O71 102.5(13) . . ?
O69 W19 O71 155.3(13) . . ?
O63 W19 O71 87.5(13) . . ?
O70 W19 O72 98.3(13) . . ?
O69 W19 O72 88.1(13) . . ?
O63 W19 O72 152.7(13) . . ?
O71 W19 O72 82.7(12) . . ?
O70 W19 O73 165.5(12) . . ?
O69 W19 O73 87.2(11) . . ?
O63 W19 O73 82.4(13) . . ?
O71 W19 O73 68.1(11) . . ?
O72 W19 O73 70.2(13) . . ?
O74 W20 O72 102.5(16) . . ?
O74 W20 O75 98.5(14) . . ?
O72 W20 O75 87.7(12) . . ?
O74 W20 O77 100.1(14) . . ?
O72 W20 O77 87.7(11) . . ?
O75 W20 O77 161.4(12) . . ?
O74 W20 O76 104.9(14) . . ?
O72 W20 O76 152.7(14) . . ?
O75 W20 O76 88.1(10) . . ?
O77 W20 O76 87.8(10) . . ?
O74 W20 O73 170.9(13) . . ?
O72 W20 O73 73.4(13) . . ?
O75 W20 O73 89.5(11) . . ?
O77 W20 O73 71.9(11) . . ?
O76 W20 O73 79.6(10) . . ?
O79 W21 O71 105.0(16) . . ?
O79 W21 O80 101.4(17) . . ?
O71 W21 O80 86.5(14) . . ?
O79 W21 O78 104.1(15) . . ?
O71 W21 O78 150.9(13) . . ?
O80 W21 O78 88.5(15) . . ?
O79 W21 O77 100.0(16) . . ?
O71 W21 O77 87.6(13) . . ?
O80 W21 O77 158.6(11) . . ?
O78 W21 O77 86.7(14) . . ?
O79 W21 O73 171.3(19) . . ?
O71 W21 O73 71.4(12) . . ?
O80 W21 O73 86.5(12) . . ?
O78 W21 O73 79.7(10) . . ?
O77 W21 O73 72.2(11) . . ?
O81 W22 O82 103.4(14) . . ?
O81 W22 O83 102.0(16) . . ?
O82 W22 O83 93.4(12) . . ?
O81 W22 O80 106.8(15) . . ?
O82 W22 O80 88.0(13) . . ?
O83 W22 O80 149.9(12) . . ?
O81 W22 O61 97.2(13) . . ?
O82 W22 O61 158.6(12) . . ?
O83 W22 O61 87.9(12) . . ?
O80 W22 O61 80.4(12) . . ?
O84 W23 O85 103.8(18) . . ?
O84 W23 O86 101.0(18) . . ?
O85 W23 O86 95.0(14) . . ?
O84 W23 O83 99.3(16) . . ?
O85 W23 O83 91.6(13) . . ?
O86 W23 O83 156.5(16) . . ?
O84 W23 O62 97.5(16) . . ?
O85 W23 O62 158.5(16) . . ?
O86 W23 O62 83.8(13) . . ?
O83 W23 O62 81.9(12) . . ?
O84 W23 O60 167.3(14) . . ?
O85 W23 O60 86.8(14) . . ?
O86 W23 O60 84.7(15) . . ?
O83 W23 O60 73.1(11) . . ?
O62 W23 O60 71.7(12) . . ?
O88 W24 O87 103.1(13) . . ?
O88 W24 O90 102.3(13) . . ?
O87 W24 O90 95.4(12) . . ?
O88 W24 O75 102.7(14) . . ?
O87 W24 O75 88.5(11) . . ?
O90 W24 O75 153.0(12) . . ?
O88 W24 O66 95.5(12) . . ?
O87 W24 O66 161.0(12) . . ?
O90 W24 O66 84.4(11) . . ?
O75 W24 O66 83.5(10) . . ?
O88 W24 O65 164.1(11) . . ?
O87 W24 O65 91.2(11) . . ?
O90 W24 O65 69.0(10) . . ?
O75 W24 O65 84.3(10) . . ?
O66 W24 O65 70.9(10) . . ?
O92 W25 O91 102.6(15) . . ?
O92 W25 O90 99.7(14) . . ?
O91 W25 O90 92.5(14) . . ?
O92 W25 O86 101.6(16) . . ?
O91 W25 O86 94.6(13) . . ?
O90 W25 O86 155.5(14) . . ?
O92 W25 O67 103.0(13) . . ?
O91 W25 O67 154.2(14) . . ?
O90 W25 O67 80.1(11) . . ?
O86 W25 O67 83.3(13) . . ?
O92 W25 O65 169.3(13) . . ?
O91 W25 O65 85.1(13) . . ?
O90 W25 O65 72.3(10) . . ?
O86 W25 O65 84.9(14) . . ?
O67 W25 O65 69.1(11) . . ?
O96 W26 O93 100.6(13) . . ?
O96 W26 O95 96.2(12) . . ?
O93 W26 O95 99.1(11) . . ?
O96 W26 O76 102.3(12) . . ?
O93 W26 O76 94.8(11) . . ?
O95 W26 O76 154.4(11) . . ?
O96 W26 O87 85.7(12) . . ?
O93 W26 O87 172.5(12) . . ?
O95 W26 O87 84.2(9) . . ?
O76 W26 O87 79.7(9) . . ?
O96 W26 O94 161.4(10) . . ?
O93 W26 O94 94.6(12) . . ?
O95 W26 O94 70.6(10) . . ?
O76 W26 O94 87.0(10) . . ?
O87 W26 O94 80.1(10) . . ?
O100 W27 O97 101.4(15) . . ?
O100 W27 O99 102.0(14) . . ?
O97 W27 O99 101.6(14) . . ?
O100 W27 O101 90.8(13) . . ?
O97 W27 O101 89.5(13) . . ?
O99 W27 O101 160.9(13) . . ?
O100 W27 O98 97.8(13) . . ?
O97 W27 O98 155.4(13) . . ?
O99 W27 O98 89.3(11) . . ?
O101 W27 O98 74.8(10) . . ?
O100 W27 O14W 169.6(12) . . ?
O97 W27 O14W 80.6(14) . . ?
O99 W27 O14W 87.5(13) . . ?
O101 W27 O14W 79.0(12) . . ?
O98 W27 O14W 77.8(12) . . ?
O103 W28 O101 102.5(13) . . ?
O103 W28 O104 101.3(14) . . ?
O101 W28 O104 87.0(12) . . ?
O103 W28 O106 107.6(14) . . ?
O101 W28 O106 94.1(12) . . ?
O104 W28 O106 150.0(11) . . ?
O103 W28 O105 98.3(13) . . ?
O101 W28 O105 158.5(11) . . ?
O104 W28 O105 83.8(11) . . ?
O106 W28 O105 84.5(12) . . ?
O103 W28 O109 167.7(11) . . ?
O101 W28 O109 89.6(10) . . ?
O104 W28 O109 81.4(11) . . ?
O106 W28 O109 68.7(10) . . ?
O105 W28 O109 69.9(10) . . ?
O108 W29 O107 107.6(13) . . ?
O108 W29 O106 100.0(13) . . ?
O107 W29 O106 92.5(11) . . ?
O108 W29 O110 100.8(13) . . ?
O107 W29 O110 92.5(11) . . ?
O106 W29 O110 156.1(13) . . ?
O108 W29 O111 98.3(13) . . ?
O107 W29 O111 154.1(12) . . ?
O106 W29 O111 82.7(11) . . ?
O110 W29 O111 82.6(12) . . ?
O108 W29 O109 166.3(12) . . ?
O107 W29 O109 84.4(11) . . ?
O106 W29 O109 72.3(10) . . ?
O110 W29 O109 84.9(11) . . ?
O111 W29 O109 69.9(10) . . ?
O112 W30 O111 104.3(14) . . ?
O112 W30 O105 104.5(13) . . ?
O111 W30 O105 89.4(14) . . ?
O112 W30 O114 101.4(13) . . ?
O111 W30 O114 89.5(13) . . ?
O105 W30 O114 153.6(11) . . ?
O112 W30 O113 101.9(14) . . ?
O111 W30 O113 153.6(11) . . ?
O105 W30 O113 87.1(12) . . ?
O114 W30 O113 82.3(12) . . ?
O115 W31 O118 100.7(17) . . ?
O115 W31 O116 102.9(14) . . ?
O118 W31 O116 89.1(13) . . ?
O115 W31 O114 101.4(14) . . ?
O118 W31 O114 91.1(13) . . ?
O116 W31 O114 155.2(10) . . ?
O115 W31 O117 104.9(17) . . ?
O118 W31 O117 154.3(12) . . ?
O116 W31 O117 86.4(13) . . ?
O114 W31 O117 82.7(12) . . ?
O119 W32 O117 103.0(16) . . ?
O119 W32 O113 105.0(14) . . ?
O117 W32 O113 90.5(14) . . ?
O119 W32 O120 97.5(15) . . ?
O117 W32 O120 85.6(14) . . ?
O113 W32 O120 157.5(13) . . ?
O119 W32 O121 97.0(16) . . ?
O117 W32 O121 159.2(15) . . ?
O113 W32 O121 89.4(13) . . ?
O120 W32 O121 86.6(13) . . ?
O119 W32 O122 166.7(13) . . ?
O117 W32 O122 85.1(13) . . ?
O113 W32 O122 85.2(11) . . ?
O120 W32 O122 72.4(11) . . ?
O121 W32 O122 74.2(12) . . ?
O123 W33 O98 103.9(14) . . ?
O123 W33 O104 101.2(14) . . ?
O98 W33 O104 88.6(11) . . ?
O123 W33 O124 99.9(14) . . ?
O98 W33 O124 91.1(12) . . ?
O104 W33 O124 158.3(12) . . ?
O123 W33 O121 98.8(16) . . ?
O98 W33 O121 157.1(14) . . ?
O104 W33 O121 84.1(12) . . ?
O124 W33 O121 87.9(12) . . ?
O123 W33 O122 169.1(13) . . ?
O98 W33 O122 84.0(11) . . ?
O104 W33 O122 86.4(10) . . ?
O124 W33 O122 72.1(11) . . ?
O121 W33 O122 74.0(12) . . ?
O126 W34 O128 107.5(15) . . ?
O126 W34 O110 100.9(14) . . ?
O128 W34 O110 92.2(11) . . ?
O126 W34 O125 99.1(14) . . ?
O128 W34 O125 94.5(11) . . ?
O110 W34 O125 155.9(13) . . ?
O126 W34 O118 94.9(14) . . ?
O128 W34 O118 157.5(14) . . ?
O110 W34 O118 84.0(12) . . ?
O125 W34 O118 81.1(11) . . ?
O126 W34 O127 165.8(12) . . ?
O128 W34 O127 84.1(12) . . ?
O110 W34 O127 86.3(12) . . ?
O125 W34 O127 71.5(10) . . ?
O118 W34 O127 73.6(11) . . ?
O129 W35 O131 104.3(15) . . ?
O129 W35 O125 100.4(15) . . ?
O131 W35 O125 96.4(14) . . ?
O129 W35 O130 108.7(15) . . ?
O131 W35 O130 85.8(14) . . ?
O125 W35 O130 149.4(10) . . ?
O129 W35 O116 95.5(13) . . ?
O131 W35 O116 159.5(13) . . ?
O125 W35 O116 85.0(11) . . ?
O130 W35 O116 82.8(11) . . ?
O129 W35 O127 163.2(12) . . ?
O131 W35 O127 89.9(11) . . ?
O125 W35 O127 68.7(10) . . ?
O130 W35 O127 80.8(10) . . ?
O116 W35 O127 71.5(9) . . ?
O133 W36 O130 102.5(14) . . ?
O133 W36 O132 104.7(13) . . ?
O130 W36 O132 85.6(12) . . ?
O133 W36 O124 98.4(15) . . ?
O130 W36 O124 159.1(12) . . ?
O132 W36 O124 88.7(12) . . ?
O133 W36 O120 102.6(14) . . ?
O130 W36 O120 87.7(13) . . ?
O132 W36 O120 152.7(12) . . ?
O124 W36 O120 88.3(13) . . ?
O133 W36 O122 168.1(14) . . ?
O130 W36 O122 88.1(10) . . ?
O132 W36 O122 81.3(10) . . ?
O124 W36 O122 71.1(11) . . ?
O120 W36 O122 72.0(11) . . ?
O135 W37 O134 98.4(15) . . ?
O135 W37 O132 97.9(13) . . ?
O134 W37 O132 95.9(14) . . ?
O135 W37 O78 96.7(15) . . ?
O134 W37 O78 98.3(14) . . ?
O132 W37 O78 157.9(12) . . ?
O135 W37 O131 88.8(13) . . ?
O134 W37 O131 171.1(16) . . ?
O132 W37 O131 77.9(13) . . ?
O78 W37 O131 85.9(13) . . ?
O135 W37 O82 174.0(12) . . ?
O134 W37 O82 87.3(13) . . ?
O132 W37 O82 83.1(11) . . ?
O78 W37 O82 80.7(13) . . ?
O131 W37 O82 85.6(10) . . ?
O137 W38 O139 101.5(18) . . ?
O137 W38 O140 100.9(18) . . ?
O139 W38 O140 92.3(15) . . ?
O137 W38 O138 97.0(18) . . ?
O139 W38 O138 160.0(15) . . ?
O140 W38 O138 91.5(14) . . ?
O137 W38 O136 102.3(17) . . ?
O139 W38 O136 84.1(15) . . ?
O140 W38 O136 156.8(15) . . ?
O138 W38 O136 84.7(14) . . ?
O137 W38 O163 171.9(15) . . ?
O139 W38 O163 74.3(12) . . ?
O140 W38 O163 72.7(13) . . ?
O138 W38 O163 88.2(12) . . ?
O136 W38 O163 84.3(12) . . ?
O143 W39 O142 101.6(17) . . ?
O143 W39 O145 101.3(17) . . ?
O142 W39 O145 156.6(14) . . ?
O143 W39 O136 103.1(16) . . ?
O142 W39 O136 91.6(14) . . ?
O145 W39 O136 88.1(14) . . ?
O143 W39 O141 101.3(16) . . ?
O142 W39 O141 88.6(15) . . ?
O145 W39 O141 82.1(15) . . ?
O136 W39 O141 155.1(14) . . ?
O143 W39 O144 170.1(17) . . ?
O142 W39 O144 83.7(13) . . ?
O145 W39 O144 73.0(13) . . ?
O136 W39 O144 85.0(12) . . ?
O141 W39 O144 70.3(13) . . ?
O146 W40 O149 103(2) . . ?
O146 W40 O147 99.6(18) . . ?
O149 W40 O147 91.2(15) . . ?
O146 W40 O138 99.8(17) . . ?
O149 W40 O138 90.1(14) . . ?
O147 W40 O138 159.7(16) . . ?
O146 W40 O142 102.9(18) . . ?
O149 W40 O142 153.7(16) . . ?
O147 W40 O142 84.8(15) . . ?
O138 W40 O142 85.1(14) . . ?
O146 W40 O148 171.7(16) . . ?
O149 W40 O148 70.6(14) . . ?
O147 W40 O148 75.1(13) . . ?
O138 W40 O148 86.3(12) . . ?
O142 W40 O148 83.2(12) . . ?
O152 W41 O150 105(2) . . ?
O152 W41 O153 94.0(14) . . ?
O150 W41 O153 102.0(16) . . ?
O152 W41 O151 93.7(15) . . ?
O150 W41 O151 98.7(17) . . ?
O153 W41 O151 155.1(12) . . ?
O152 W41 O149 156.7(17) . . ?
O150 W41 O149 97.8(19) . . ?
O153 W41 O149 82.1(12) . . ?
O151 W41 O149 81.5(13) . . ?
O152 W41 O148 87.1(15) . . ?
O150 W41 O148 165.8(17) . . ?
O153 W41 O148 83.5(11) . . ?
O151 W41 O148 73.3(11) . . ?
O149 W41 O148 69.7(14) . . ?
O156 W42 O154 104.5(19) . . ?
O156 W42 O151 104.4(18) . . ?
O154 W42 O151 93.9(15) . . ?
O156 W42 O155 103.9(17) . . ?
O154 W42 O155 86.8(15) . . ?
O151 W42 O155 150.5(12) . . ?
O156 W42 O147 93.0(19) . . ?
O154 W42 O147 161.8(14) . . ?
O151 W42 O147 86.2(14) . . ?
O155 W42 O147 84.2(14) . . ?
O157 W43 O159 105.2(13) . . ?
O157 W43 O155 98.5(16) . . ?
O159 W43 O155 85.1(14) . . ?
O157 W43 O141 103.5(15) . . ?
O159 W43 O141 151.3(14) . . ?
O155 W43 O141 92.1(16) . . ?
O157 W43 O158 103.3(15) . . ?
O159 W43 O158 86.9(13) . . ?
O155 W43 O158 158.1(13) . . ?
O141 W43 O158 85.3(14) . . ?
O157 W43 O144 172.1(14) . . ?
O159 W43 O144 79.3(12) . . ?
O155 W43 O144 88.2(13) . . ?
O141 W43 O144 72.0(13) . . ?
O158 W43 O144 70.3(12) . . ?
O162 W44 O158 103.8(14) . . ?
O162 W44 O161 103.2(13) . . ?
O158 W44 O161 87.6(11) . . ?
O162 W44 O160 101.1(14) . . ?
O158 W44 O160 155.1(13) . . ?
O161 W44 O160 86.4(12) . . ?
O162 W44 O145 102.8(15) . . ?
O158 W44 O145 88.2(12) . . ?
O161 W44 O145 153.9(14) . . ?
O160 W44 O145 86.6(13) . . ?
O162 W44 O144 171.0(11) . . ?
O158 W44 O144 69.6(12) . . ?
O161 W44 O144 83.0(11) . . ?
O160 W44 O144 85.7(12) . . ?
O145 W44 O144 71.4(13) . . ?
O164 W45 O166 102.8(15) . . ?
O164 W45 O165 103.2(15) . . ?
O166 W45 O165 93.1(13) . . ?
O164 W45 O160 106.0(15) . . ?
O166 W45 O160 88.9(13) . . ?
O165 W45 O160 149.5(13) . . ?
O164 W45 O139 96.9(15) . . ?
O166 W45 O139 160.2(12) . . ?
O165 W45 O139 84.7(13) . . ?
O160 W45 O139 83.3(14) . . ?
O164 W45 O163 165.6(16) . . ?
O166 W45 O163 89.9(11) . . ?
O165 W45 O163 68.9(11) . . ?
O160 W45 O163 80.6(12) . . ?
O139 W45 O163 70.9(11) . . ?
O167 W46 O168 103.7(15) . . ?
O167 W46 O153 102.3(15) . . ?
O168 W46 O153 93.5(13) . . ?
O167 W46 O165 98.5(14) . . ?
O168 W46 O165 95.9(13) . . ?
O153 W46 O165 154.4(12) . . ?
O167 W46 O140 98.3(15) . . ?
O168 W46 O140 157.9(13) . . ?
O153 W46 O140 81.1(12) . . ?
O165 W46 O140 81.3(12) . . ?
O167 W46 O163 166.7(13) . . ?
O168 W46 O163 86.4(12) . . ?
O153 W46 O163 85.3(11) . . ?
O165 W46 O163 71.7(11) . . ?
O140 W46 O163 71.8(12) . . ?
O171 W47 O169 102.7(14) . . ?
O171 W47 O170 98.5(12) . . ?
O169 W47 O170 97.7(13) . . ?
O171 W47 O161 92.3(12) . . ?
O169 W47 O161 105.1(13) . . ?
O170 W47 O161 151.9(10) . . ?
O171 W47 O166 169.2(12) . . ?
O169 W47 O166 86.5(14) . . ?
O170 W47 O166 85.5(11) . . ?
O161 W47 O166 79.9(11) . . ?
O171 W47 O172 91.0(11) . . ?
O169 W47 O172 163.2(12) . . ?
O170 W47 O172 70.3(10) . . ?
O161 W47 O172 83.7(10) . . ?
O166 W47 O172 80.9(10) . . ?
O176 W48 O174 102.4(15) . . ?
O176 W48 O173 95.7(14) . . ?
O174 W48 O173 94.6(14) . . ?
O176 W48 O159 98.7(13) . . ?
O174 W48 O159 98.2(12) . . ?
O173 W48 O159 158.1(13) . . ?
O176 W48 O175 87.1(13) . . ?
O174 W48 O175 170.0(15) . . ?
O173 W48 O175 81.0(12) . . ?
O159 W48 O175 83.4(11) . . ?
O176 W48 O154 172.2(13) . . ?
O174 W48 O154 85.2(15) . . ?
O173 W48 O154 85.3(14) . . ?
O159 W48 O154 78.3(13) . . ?
O175 W48 O154 85.5(12) . . ?
O181 W49 O180 104.1(18) . . ?
O181 W49 O178 104.5(16) . . ?
O180 W49 O178 87.0(15) . . ?
O181 W49 O179 98.2(18) . . ?
O180 W49 O179 157.6(17) . . ?
O178 W49 O179 89.2(13) . . ?
O181 W49 O173 106.5(15) . . ?
O180 W49 O173 86.3(13) . . ?
O178 W49 O173 149.0(16) . . ?
O179 W49 O173 85.7(12) . . ?
O181 W49 O177 169.2(15) . . ?
O180 W49 O177 86.1(14) . . ?
O178 W49 O177 71.9(13) . . ?
O179 W49 O177 71.8(14) . . ?
O173 W49 O177 77.5(12) . . ?
O183 W50 O175 102.3(15) . . ?
O183 W50 O184 103.8(15) . . ?
O175 W50 O184 97.1(13) . . ?
O183 W50 O180 107.7(16) . . ?
O175 W50 O180 86.8(13) . . ?
O184 W50 O180 146.7(15) . . ?
O183 W50 O182 98.4(14) . . ?
O175 W50 O182 159.1(13) . . ?
O184 W50 O182 80.9(15) . . ?
O180 W50 O182 83.9(15) . . ?
O187 W51 O186 101.1(13) . . ?
O187 W51 O189 105.1(14) . . ?
O186 W51 O189 91.8(12) . . ?
O187 W51 O184 97.3(13) . . ?
O186 W51 O184 96.8(13) . . ?
O189 W51 O184 154.0(13) . . ?
O187 W51 O185 96.8(12) . . ?
O186 W51 O185 162.1(12) . . ?
O189 W51 O185 82.4(11) . . ?
O184 W51 O185 81.9(12) . . ?
O187 W51 O188 166.0(11) . . ?
O186 W51 O188 89.8(12) . . ?
O189 W51 O188 82.9(12) . . ?
O184 W51 O188 72.6(11) . . ?
O185 W51 O188 72.6(10) . . ?
O190 W52 O194 105.2(15) . . ?
O190 W52 O189 102.6(15) . . ?
O194 W52 O189 91.6(12) . . ?
O190 W52 O193 98.7(15) . . ?
O194 W52 O193 95.4(12) . . ?
O189 W52 O193 154.9(13) . . ?
O190 W52 O192 96.5(14) . . ?
O194 W52 O192 158.3(14) . . ?
O189 W52 O192 83.4(11) . . ?
O193 W52 O192 81.3(11) . . ?
O190 W52 O191 167.3(13) . . ?
O194 W52 O191 85.8(13) . . ?
O189 W52 O191 82.9(12) . . ?
O193 W52 O191 73.7(12) . . ?
O192 W52 O191 72.6(12) . . ?
O196 W53 O197 99.3(18) . . ?
O196 W53 O198 102(2) . . ?
O197 W53 O198 90.1(17) . . ?
O196 W53 O193 105(2) . . ?
O197 W53 O193 92.2(16) . . ?
O198 W53 O193 151.5(12) . . ?
O196 W53 O195 99.5(17) . . ?
O197 W53 O195 161.3(13) . . ?
O198 W53 O195 85.2(17) . . ?
O193 W53 O195 83.6(15) . . ?
O196 W53 O191 169.6(19) . . ?
O197 W53 O191 90.6(13) . . ?
O198 W53 O191 80.9(13) . . ?
O193 W53 O191 70.7(12) . . ?
O195 W53 O191 70.8(11) . . ?
O199 W54 O200 106.0(15) . . ?
O199 W54 O198 101.1(17) . . ?
O200 W54 O198 90.7(15) . . ?
O199 W54 O201 99.9(14) . . ?
O200 W54 O201 154.1(13) . . ?
O198 W54 O201 85.2(14) . . ?
O199 W54 O179 101.0(17) . . ?
O200 W54 O179 86.7(13) . . ?
O198 W54 O179 157.6(14) . . ?
O201 W54 O179 87.5(13) . . ?
O199 W54 O177 168.9(13) . . ?
O200 W54 O177 82.1(11) . . ?
O198 W54 O177 86.2(12) . . ?
O201 W54 O177 72.1(11) . . ?
O179 W54 O177 71.4(12) . . ?
O202 W55 O192 102(2) . . ?
O202 W55 O195 102.4(15) . . ?
O192 W55 O195 88.4(16) . . ?
O202 W55 O203 102.1(14) . . ?
O192 W55 O203 92.0(13) . . ?
O195 W55 O203 154.8(15) . . ?
O202 W55 O204 103.3(19) . . ?
O192 W55 O204 155.0(12) . . ?
O195 W55 O204 87.0(18) . . ?
O203 W55 O204 82.0(14) . . ?
O202 W55 O191 170.6(17) . . ?
O192 W55 O191 71.6(12) . . ?
O195 W55 O191 71.3(11) . . ?
O203 W55 O191 85.0(10) . . ?
O204 W55 O191 83.6(12) . . ?
O205 W56 O204 103.4(19) . . ?
O205 W56 O206 99.9(17) . . ?
O204 W56 O206 91.3(16) . . ?
O205 W56 O178 100.4(19) . . ?
O204 W56 O178 156.2(14) . . ?
O206 W56 O178 85.0(15) . . ?
O205 W56 O201 104.3(16) . . ?
O204 W56 O201 87.9(15) . . ?
O206 W56 O201 155.3(11) . . ?
O178 W56 O201 85.9(14) . . ?
O205 W56 O177 169.4(18) . . ?
O204 W56 O177 86.0(12) . . ?
O206 W56 O177 84.5(10) . . ?
O178 W56 O177 70.2(12) . . ?
O201 W56 O177 70.8(9) . . ?
O102 W57 O182 104.8(15) . . ?
O102 W57 O185 103.6(15) . . ?
O182 W57 O185 87.3(15) . . ?
O102 W57 O203 99.9(15) . . ?
O182 W57 O203 155.1(12) . . ?
O185 W57 O203 89.8(12) . . ?
O102 W57 O206 101.4(15) . . ?
O182 W57 O206 90.2(16) . . ?
O185 W57 O206 154.7(11) . . ?
O203 W57 O206 81.9(14) . . ?
O39 W58 O42 103.0(14) . . ?
O39 W58 O89 100.5(14) . . ?
O42 W58 O89 98.7(13) . . ?
O39 W58 O200 99.1(12) . . ?
O42 W58 O200 88.8(14) . . ?
O89 W58 O200 156.8(12) . . ?
O39 W58 O197 90.1(14) . . ?
O42 W58 O197 164.3(14) . . ?
O89 W58 O197 87.1(13) . . ?
O200 W58 O197 80.6(13) . . ?
O39 W58 O20W 169.8(15) . . ?
O42 W58 O20W 86.7(16) . . ?
O89 W58 O20W 81.2(15) . . ?
O200 W58 O20W 77.3(12) . . ?
O197 W58 O20W 79.9(16) . . ?
O45 Nd1 O54 71.6(10) . . ?
O45 Nd1 O14 76.7(9) . . ?
O54 Nd1 O14 143.1(9) . . ?
O45 Nd1 O4W 102.8(13) . . ?
O54 Nd1 O4W 69.9(11) . . ?
O14 Nd1 O4W 136.8(10) . . ?
O45 Nd1 O57 81.9(10) . . ?
O54 Nd1 O57 71.3(9) . . ?
O14 Nd1 O57 86.3(8) . . ?
O4W Nd1 O57 136.9(10) . . ?
O45 Nd1 O1W 145.1(11) . . ?
O54 Nd1 O1W 74.8(11) . . ?
O14 Nd1 O1W 129.9(10) . . ?
O4W Nd1 O1W 73.8(12) . . ?
O57 Nd1 O1W 78.5(9) . . ?
O45 Nd1 O3W 70.0(11) . . ?
O54 Nd1 O3W 112.5(11) . . ?
O14 Nd1 O3W 72.2(9) . . ?
O4W Nd1 O3W 67.4(11) . . ?
O57 Nd1 O3W 147.7(10) . . ?
O1W Nd1 O3W 133.8(10) . . ?
O45 Nd1 O2W 140.3(11) . . ?
O54 Nd1 O2W 136.4(11) . . ?
O14 Nd1 O2W 80.4(10) . . ?
O4W Nd1 O2W 73.2(13) . . ?
O57 Nd1 O2W 128.6(12) . . ?
O1W Nd1 O2W 73.3(12) . . ?
O3W Nd1 O2W 72.2(13) . . ?
O58 Nd2 O5W 123.9(9) . . ?
O58 Nd2 O29 82.4(10) . . ?
O5W Nd2 O29 145.4(9) . . ?
O58 Nd2 O12 147.1(10) . . ?
O5W Nd2 O12 75.6(9) . . ?
O29 Nd2 O12 71.2(8) . . ?
O58 Nd2 O6W 73.1(13) . . ?
O5W Nd2 O6W 71.4(12) . . ?
O29 Nd2 O6W 142.8(12) . . ?
O12 Nd2 O6W 139.3(12) . . ?
O58 Nd2 O15 84.8(9) . . ?
O5W Nd2 O15 77.7(9) . . ?
O29 Nd2 O15 83.6(10) . . ?
O12 Nd2 O15 73.3(8) . . ?
O6W Nd2 O15 120.5(12) . . ?
O58 Nd2 O8W 136.6(11) . . ?
O5W Nd2 O8W 72.6(11) . . ?
O29 Nd2 O8W 104.8(12) . . ?
O12 Nd2 O8W 71.1(11) . . ?
O6W Nd2 O8W 76.8(14) . . ?
O15 Nd2 O8W 138.1(10) . . ?
O58 Nd2 O7W 74.2(10) . . ?
O5W Nd2 O7W 133.4(11) . . ?
O29 Nd2 O7W 70.9(11) . . ?
O12 Nd2 O7W 113.3(9) . . ?
O6W Nd2 O7W 75.6(13) . . ?
O15 Nd2 O7W 148.6(10) . . ?
O8W Nd2 O7W 68.5(11) . . ?
O99 Nd3 O134 86.5(11) . . ?
O99 Nd3 O91 146.8(11) . . ?
O134 Nd3 O91 107.6(11) . . ?
O99 Nd3 O9W 104.6(13) . . ?
O134 Nd3 O9W 145.1(14) . . ?
O91 Nd3 O9W 81.1(14) . . ?
O99 Nd3 O96 83.9(10) . . ?
O134 Nd3 O96 69.2(11) . . ?
O91 Nd3 O96 74.1(11) . . ?
O9W Nd3 O96 143.8(12) . . ?
O99 Nd3 O11W 77.0(12) . . ?
O134 Nd3 O11W 143.3(13) . . ?
O91 Nd3 O11W 74.0(11) . . ?
O9W Nd3 O11W 71.4(14) . . ?
O96 Nd3 O11W 76.6(11) . . ?
O99 Nd3 O85 141.7(10) . . ?
O134 Nd3 O85 71.6(11) . . ?
O91 Nd3 O85 71.3(11) . . ?
O9W Nd3 O85 80.1(13) . . ?
O96 Nd3 O85 115.1(11) . . ?
O11W Nd3 O85 137.8(12) . . ?
O99 Nd3 O10W 71.6(11) . . ?
O134 Nd3 O10W 75.8(11) . . ?
O91 Nd3 O10W 140.3(11) . . ?
O9W Nd3 O10W 76.7(13) . . ?
O96 Nd3 O10W 138.1(10) . . ?
O11W Nd3 O10W 127.1(11) . . ?
O85 Nd3 O10W 72.7(11) . . ?
O135 Nd4 O93 82.3(9) . . ?
O135 Nd4 O128 73.1(9) . . ?
O93 Nd4 O128 141.6(9) . . ?
O135 Nd4 O107 106.8(9) . . ?
O93 Nd4 O107 148.9(9) . . ?
O128 Nd4 O107 68.3(8) . . ?
O135 Nd4 O100 66.1(10) . . ?
O93 Nd4 O100 81.2(10) . . ?
O128 Nd4 O100 113.5(10) . . ?
O107 Nd4 O100 76.0(9) . . ?
O135 Nd4 O11 143.0(9) . . ?
O93 Nd4 O11 76.3(8) . . ?
O128 Nd4 O11 138.9(8) . . ?
O107 Nd4 O11 79.4(7) . . ?
O100 Nd4 O11 80.9(9) . . ?
O135 Nd4 O12W 140.2(10) . . ?
O93 Nd4 O12W 101.4(10) . . ?
O128 Nd4 O12W 80.9(10) . . ?
O107 Nd4 O12W 90.3(9) . . ?
O100 Nd4 O12W 153.6(9) . . ?
O11 Nd4 O12W 74.4(9) . . ?
O135 Nd4 O48W 75.2(11) . . ?
O93 Nd4 O48W 67.4(9) . . ?
O128 Nd4 O48W 77.9(9) . . ?
O107 Nd4 O48W 143.4(9) . . ?
O100 Nd4 O48W 132.7(10) . . ?
O11 Nd4 O48W 121.6(10) . . ?
O12W Nd4 O48W 70.2(10) . . ?
O174 Nd5 O42 88.7(11) . . ?
O174 Nd5 O168 107.1(10) . . ?
O42 Nd5 O168 148.5(10) . . ?
O174 Nd5 O169 69.7(11) . . ?
O42 Nd5 O169 84.5(11) . . ?
O168 Nd5 O169 76.2(11) . . ?
O174 Nd5 O16W 142.1(15) . . ?
O42 Nd5 O16W 75.7(12) . . ?
O168 Nd5 O16W 75.3(12) . . ?
O169 Nd5 O16W 74.5(14) . . ?
O174 Nd5 O17W 142.1(12) . . ?
O42 Nd5 O17W 97.7(12) . . ?
O168 Nd5 O17W 86.4(12) . . ?
O169 Nd5 O17W 148.0(11) . . ?
O16W Nd5 O17W 75.1(15) . . ?
O174 Nd5 O152 71.6(12) . . ?
O42 Nd5 O152 143.3(10) . . ?
O168 Nd5 O152 68.1(10) . . ?
O169 Nd5 O152 115.0(11) . . ?
O16W Nd5 O152 137.6(14) . . ?
O17W Nd5 O152 81.8(13) . . ?
O174 Nd5 O15W 73.4(11) . . ?
O42 Nd5 O15W 72.1(12) . . ?
O168 Nd5 O15W 137.9(12) . . ?
O169 Nd5 O15W 136.3(12) . . ?
O16W Nd5 O15W 130.6(12) . . ?
O17W Nd5 O15W 73.3(12) . . ?
O152 Nd5 O15W 72.7(12) . . ?
O174 Nd5 O43W 138(3) . . ?
O42 Nd5 O43W 59(3) . . ?
O168 Nd5 O43W 93(3) . . ?
O169 Nd5 O43W 81(3) . . ?
O16W Nd5 O43W 18(3) . . ?
O17W Nd5 O43W 73(3) . . ?
O152 Nd5 O43W 150(3) . . ?
O15W Nd5 O43W 115(3) . . ?
O55 Nd6 O39 79.9(10) . . ?
O55 Nd6 O176 143.3(10) . . ?
O39 Nd6 O176 67.7(10) . . ?
O55 Nd6 O186 139.9(11) . . ?
O39 Nd6 O186 117.9(10) . . ?
O176 Nd6 O186 73.7(11) . . ?
O55 Nd6 O194 81.0(9) . . ?
O39 Nd6 O194 77.7(10) . . ?
O176 Nd6 O194 107.3(10) . . ?
O186 Nd6 O194 69.6(10) . . ?
O55 Nd6 O171 74.5(9) . . ?
O39 Nd6 O171 83.5(10) . . ?
O176 Nd6 O171 84.9(10) . . ?
O186 Nd6 O171 139.0(10) . . ?
O194 Nd6 O171 151.3(9) . . ?
O55 Nd6 O19W 76.2(10) . . ?
O39 Nd6 O19W 152.7(11) . . ?
O176 Nd6 O19W 138.8(10) . . ?
O186 Nd6 O19W 74.8(10) . . ?
O194 Nd6 O19W 85.6(11) . . ?
O171 Nd6 O19W 102.5(10) . . ?
O55 Nd6 O18W 121.9(9) . . ?
O39 Nd6 O18W 131.0(11) . . ?
O176 Nd6 O18W 72.7(10) . . ?
O186 Nd6 O18W 75.3(9) . . ?
O194 Nd6 O18W 143.0(9) . . ?
O171 Nd6 O18W 65.0(9) . . ?
O19W Nd6 O18W 74.0(11) . . ?
O50 Se1 O34 103.5(13) . . ?
O50 Se1 O44 105.0(14) . . ?
O34 Se1 O44 100.7(13) . . ?
O19 Se2 O25 102.4(13) . . ?
O19 Se2 O4 100.0(12) . . ?
O25 Se2 O4 100.2(11) . . ?
O73 Se3 O60 96.4(16) . . ?
O73 Se3 O65 99.5(14) . . ?
O60 Se3 O65 99.7(13) . . ?
O109 Se4 O122 95.8(13) . . ?
O109 Se4 O127 103.2(12) . . ?
O122 Se4 O127 98.9(13) . . ?
O148 Se5 O144 94.2(16) . . ?
O148 Se5 O163 100.4(16) . . ?
O144 Se5 O163 97.3(14) . . ?
O188 Se6 O177 95.5(13) . . ?
O188 Se6 O191 101.7(14) . . ?
O177 Se6 O191 98.3(15) . . ?
Nd1 O2W Na4 115.6(14) . . ?
Nd3 O10W Na1 141.6(13) . 2_766 ?
W27 O14W Na1 112.0(13) . . ?
O43W O16W Nd5 106(10) . . ?
O43W O16W Na4 14(10) . . ?
Nd5 O16W Na4 119.4(16) . . ?
O16W O43W Na4 160(10) . . ?
O16W O43W Nd5 57(9) . . ?
Na4 O43W Nd5 143(6) . . ?
O30W Na1 O38W 82(3) . . ?
O30W Na1 O10W 105(2) . 2_766 ?
O38W Na1 O10W 70(2) . 2_766 ?
O30W Na1 O14W 99(2) . . ?
O38W Na1 O14W 82(2) . . ?
O10W Na1 O14W 140.1(13) 2_766 . ?
O30W Na1 Na1 125(2) . 2_766 ?
O38W Na1 Na1 123(3) . 2_766 ?
O10W Na1 Na1 55.4(10) 2_766 2_766 ?
O14W Na1 Na1 129.8(13) . 2_766 ?
O40W Na2 O183 133(3) . . ?
O35W Na3 O31W 84.5(18) . . ?
O35W Na3 O26W 111(2) . . ?
O31W Na3 O26W 94.1(18) . . ?
O35W Na3 O13W 89.9(17) . . ?
O31W Na3 O13W 113.9(18) . . ?
O26W Na3 O13W 147.0(16) . . ?
O35W Na3 O74 158.9(19) . . ?
O31W Na3 O74 88.5(17) . . ?
O26W Na3 O74 89.5(15) . . ?
O13W Na3 O74 74.8(13) . . ?
O35W Na3 O17 87.8(16) . . ?
O31W Na3 O17 164(2) . . ?
O26W Na3 O17 75.9(13) . . ?
O13W Na3 O17 79.7(12) . . ?
O74 Na3 O17 103.2(14) . . ?
O43W Na4 O2W 114(4) . . ?
O43W Na4 O16W 6(4) . . ?
O2W Na4 O16W 108.6(14) . . ?
C1 N1 C2 108(4) . . ?
C4 N2 C3 108(6) . . ?
C5 N3 C6 99(4) . . ?
C8 N4 C7 117(6) . . ?
C9 N5 C10 113(5) . . ?
C11 N6 C12 100(6) . . ?
C14 N7 C13 97(4) . . ?
W7 O2 W1 144.8(17) . . ?
W8 O3 W1 146.4(15) . . ?
Se2 O4 W3 119.6(12) . . ?
Se2 O4 W1 127.0(11) . . ?
W3 O4 W1 91.7(8) . . ?
Se2 O4 W2 127.9(13) . . ?
W3 O4 W2 91.8(7) . . ?
W1 O4 W2 88.4(7) . . ?
W1 O5 W3 124.4(13) . . ?
W1 O6 W2 122.5(11) . . ?
W2 O8 W6 148.2(15) . . ?
W5 O9 W2 147.3(13) . . ?
W2 O10 W3 125.8(13) . . ?
W3 O11 Nd4 140.1(13) . . ?
W3 O12 Nd2 149.9(12) . . ?
W3 O13 W4 148.1(12) . . ?
W4 O14 Nd1 148.0(13) . . ?
W4 O15 Nd2 149.7(14) . . ?
W5 O16 W4 165.7(12) . . ?
W5 O17 Na3 141.0(14) . . ?
W12 O18 W5 166.8(16) . . ?
Se2 O19 W5 118.9(14) . . ?
Se2 O19 W6 133.9(13) . . ?
W5 O19 W6 94.9(10) . . ?
W6 O20 W5 120.2(14) . . ?
W11 O22 W6 172.4(18) . . ?
W6 O23 W7 158(2) . . ?
Se2 O25 W8 116.7(14) . . ?
Se2 O25 W7 135.0(14) . . ?
W8 O25 W7 96.1(9) . . ?
W10 O26 W7 173.4(14) . . ?
W7 O27 W8 121.6(12) . . ?
W8 O29 Nd2 158.5(19) . . ?
W9 O30 W8 163.8(15) . . ?
W9 O32 W16 164.7(15) . . ?
W9 O33 W14 145.6(16) . . ?
Se1 O34 W10 135.8(16) . . ?
Se1 O34 W9 117.6(14) . . ?
W10 O34 W9 94.4(9) . . ?
W9 O35 W10 123.3(14) . . ?
W10 O37 W14 144.4(16) . . ?
W10 O38 W11 159.3(16) . . ?
W58 O39 Nd6 172.6(18) . . ?
W11 O41 W13 143.4(14) . . ?
W58 O42 Nd5 152.9(15) . . ?
W11 O43 W12 119.2(15) . . ?
Se1 O44 W12 115.2(13) . . ?
Se1 O44 W11 133.7(13) . . ?
W12 O44 W11 95.1(10) . . ?
W12 O45 Nd1 155.9(16) . . ?
W13 O47 W12 148.7(15) . . ?
W13 O49 W15 126.3(13) . . ?
Se1 O50 W15 127.2(17) . . ?
Se1 O50 W13 125.1(15) . . ?
W15 O50 W13 92.6(10) . . ?
W14 O51 W13 125.0(14) . . ?
W14 O53 W15 124.8(12) . . ?
W15 O54 Nd1 150.7(15) . . ?
W15 O55 Nd6 142.4(13) . . ?
W15 O56 W16 145.4(14) . . ?
W16 O57 Nd1 150.5(14) . . ?
W16 O58 Nd2 145.9(16) . . ?
Se3 O60 W23 118.4(16) . . ?
Se3 O60 W17 134.2(16) . . ?
W23 O60 W17 91.6(10) . . ?
W17 O61 W22 129.1(13) . . ?
W17 O62 W23 124.0(18) . . ?
W19 O63 W17 152.2(16) . . ?
W17 O64 W18 158(2) . . ?
Se3 O65 W25 119.9(15) . . ?
Se3 O65 W24 122.2(13) . . ?
W25 O65 W24 91.6(8) . . ?
Se3 O65 W18 132.2(13) . . ?
W25 O65 W18 92.1(8) . . ?
W24 O65 W18 88.0(8) . . ?
W18 O66 W24 127.4(16) . . ?
W18 O67 W25 127.1(14) . . ?
W19 O69 W18 144.8(19) . . ?
W21 O71 W19 129.1(17) . . ?
W20 O72 W19 125.4(19) . . ?
Se3 O73 W21 118.4(16) . . ?
Se3 O73 W20 116.5(13) . . ?
W21 O73 W20 92.3(11) . . ?
Se3 O73 W19 136.5(15) . . ?
W21 O73 W19 91.5(9) . . ?
W20 O73 W19 90.9(12) . . ?
W20 O74 Na3 164.0(18) . . ?
W20 O75 W24 142.8(15) . . ?
W26 O76 W20 149.7(14) . . ?
W20 O77 W21 123.4(13) . . ?
W37 O78 W21 150.6(19) . . ?
W21 O80 W22 146.5(17) . . ?
W22 O82 W37 153.7(17) . . ?
W22 O83 W23 126.0(16) . . ?
W23 O85 Nd3 157.4(18) . . ?
W23 O86 W25 142.6(17) . . ?
W24 O87 W26 152.7(14) . . ?
W24 O90 W25 126.7(13) . . ?
W25 O91 Nd3 156.7(17) . . ?
W26 O93 Nd4 162.1(16) . . ?
W4 O94 W26 97.5(11) . . ?
W26 O95 W4 117.5(13) . . ?
W26 O96 Nd3 176.5(15) . . ?
W33 O98 W27 153.4(15) . . ?
W27 O99 Nd3 156.9(17) . . ?
W27 O100 Nd4 172.8(17) . . ?
W28 O101 W27 160.6(16) . . ?
W28 O104 W33 142.9(16) . . ?
W30 O105 W28 131.7(16) . . ?
W29 O106 W28 127.9(14) . . ?
W29 O107 Nd4 160.3(13) . . ?
Se4 O109 W29 119.0(15) . . ?
Se4 O109 W28 124.4(12) . . ?
W29 O109 W28 91.0(8) . . ?
W34 O110 W29 143.0(14) . . ?
W30 O111 W29 129.1(14) . . ?
W32 O113 W30 149.9(18) . . ?
W31 O114 W30 157.7(16) . . ?
W31 O116 W35 129.5(13) . . ?
W32 O117 W31 148.3(18) . . ?
W31 O118 W34 125.6(15) . . ?
W36 O120 W32 124.2(17) . . ?
W32 O121 W33 118.4(19) . . ?
Se4 O122 W33 115.5(12) . . ?
Se4 O122 W32 138.5(13) . . ?
W33 O122 W32 93.4(11) . . ?
Se4 O122 W36 115.0(13) . . ?
W33 O122 W36 92.3(9) . . ?
W32 O122 W36 91.4(9) . . ?
W36 O124 W33 124.4(15) . . ?
W35 O125 W34 126.7(14) . . ?
Se4 O127 W34 120.4(12) . . ?
Se4 O127 W35 126.1(13) . . ?
W34 O127 W35 93.0(10) . . ?
W34 O128 Nd4 161.5(15) . . ?
W36 O130 W35 147.1(14) . . ?
W35 O131 W37 154(2) . . ?
W37 O132 W36 156.0(16) . . ?
W37 O134 Nd3 168.1(17) . . ?
W37 O135 Nd4 166.6(16) . . ?
W39 O136 W38 147.4(17) . . ?
W38 O138 W40 152(2) . . ?
W38 O139 W45 126.1(16) . . ?
W38 O140 W46 124.1(18) . . ?
W43 O141 W39 125.4(19) . . ?
W39 O142 W40 146.8(17) . . ?
Se5 O144 W43 117.1(15) . . ?
Se5 O144 W39 139(2) . . ?
W43 O144 W39 92.0(11) . . ?
Se5 O144 W44 114.6(16) . . ?
W43 O144 W44 91.3(13) . . ?
W39 O144 W44 91.0(11) . . ?
W39 O145 W44 124.6(18) . . ?
W40 O147 W42 126.1(18) . . ?
Se5 O148 W41 118.8(14) . . ?
Se5 O148 W40 135.4(18) . . ?
W41 O148 W40 90.3(11) . . ?
W40 O149 W41 129(2) . . ?
W42 O151 W41 127.2(16) . . ?
W41 O152 Nd5 160.0(18) . . ?
W46 O153 W41 140.8(17) . . ?
W42 O154 W48 151.2(18) . . ?
W43 O155 W42 148.4(17) . . ?
W44 O158 W43 128.5(16) . . ?
W43 O159 W48 154.0(16) . . ?
W45 O160 W44 147.6(16) . . ?
W47 O161 W44 153.0(13) . . ?
Se5 O163 W46 118.5(14) . . ?
Se5 O163 W45 123.7(17) . . ?
W46 O163 W45 91.2(9) . . ?
Se5 O163 W38 132.7(15) . . ?
W46 O163 W38 91.3(11) . . ?
W45 O163 W38 88.3(9) . . ?
W45 O165 W46 127.9(14) . . ?
W45 O166 W47 152.5(15) . . ?
W46 O168 Nd5 161.2(16) . . ?
W47 O169 Nd5 176(2) . . ?
W47 O170 W16 117.1(12) . . ?
W47 O171 Nd6 157.9(16) . . ?
W16 O172 W47 99.8(11) . . ?
W48 O173 W49 149.0(18) . . ?
W48 O174 Nd5 167(2) . . ?
W50 O175 W48 151.1(16) . . ?
W48 O176 Nd6 166.0(16) . . ?
Se6 O177 W49 118.5(13) . . ?
Se6 O177 W54 115.0(12) . . ?
W49 O177 W54 92.6(10) . . ?
Se6 O177 W56 137.1(16) . . ?
W49 O177 W56 91.5(9) . . ?
W54 O177 W56 91.4(8) . . ?
W49 O178 W56 126.4(19) . . ?
W54 O179 W49 124(2) . . ?
W49 O180 W50 149.0(16) . . ?
W57 O182 W50 134.0(17) . . ?
W50 O183 Na2 129.4(18) . . ?
W50 O184 W51 127.8(15) . . ?
W57 O185 W51 125.4(15) . . ?
W51 O186 Nd6 158.3(15) . . ?
Se6 O188 W51 118.6(14) . . ?
W51 O189 W52 145.1(17) . . ?
Se6 O191 W52 118.6(14) . . ?
Se6 O191 W53 123.0(16) . . ?
W52 O191 W53 92.0(12) . . ?
Se6 O191 W55 132.3(16) . . ?
W52 O191 W55 91.9(13) . . ?
W53 O191 W55 88.5(9) . . ?
W55 O192 W52 123.9(16) . . ?
W53 O193 W52 123.3(16) . . ?
W52 O194 Nd6 160.2(15) . . ?
W55 O195 W53 129.3(15) . . ?
W53 O197 W58 154(2) . . ?
W54 O198 W53 146.9(16) . . ?
W54 O200 W58 147.1(17) . . ?
W54 O201 W56 125.7(14) . . ?
W55 O203 W57 158(2) . . ?
W56 O204 W55 149.1(18) . . ?
W56 O206 W57 149(2) . . ?

loop_
_geom_bond_atom_site_label_1
_geom_bond_atom_site_label_2
_geom_bond_distance
_geom_bond_site_symmetry_2
_geom_bond_publ_flag
W1 O1 1.69(3) . ?
W1 O5 1.87(3) . ?
W1 O6 1.90(2) . ?
W1 O3 1.94(2) . ?
W1 O2 1.95(3) . ?
W1 O4 2.41(2) . ?
W2 O7 1.68(3) . ?
W2 O10 1.79(3) . ?
W2 O8 1.92(3) . ?
W2 O9 1.92(2) . ?
W2 O6 1.96(2) . ?
W2 O4 2.44(2) . ?
W3 O12 1.70(2) . ?
W3 O11 1.74(2) . ?
W3 O13 1.79(2) . ?
W3 O5 2.04(2) . ?
W3 O10 2.12(3) . ?
W3 O4 2.41(3) . ?
W4 O14 1.72(2) . ?
W4 O15 1.75(2) . ?
W4 O16 1.90(3) . ?
W4 O95 1.95(3) . ?
W4 O94 2.11(2) . ?
W4 O13 2.15(2) . ?
W5 O17 1.74(3) . ?
W5 O18 1.89(2) . ?
W5 O16 1.90(3) . ?
W5 O9 1.91(2) . ?
W5 O20 1.96(3) . ?
W5 O19 2.27(2) . ?
W6 O21 1.59(3) . ?
W6 O23 1.89(3) . ?
W6 O22 1.92(2) . ?
W6 O8 1.92(3) . ?
W6 O20 1.93(3) . ?
W6 O19 2.30(3) . ?
W7 O24 1.71(3) . ?
W7 O27 1.89(3) . ?
W7 O2 1.89(3) . ?
W7 O23 1.91(3) . ?
W7 O26 1.91(2) . ?
W7 O25 2.29(3) . ?
W8 O29 1.68(3) . ?
W8 O28 1.73(3) . ?
W8 O3 1.91(2) . ?
W8 O30 1.94(2) . ?
W8 O27 2.00(3) . ?
W8 O25 2.28(3) . ?
W9 O31 1.70(3) . ?
W9 O35 1.83(3) . ?
W9 O30 1.86(2) . ?
W9 O32 1.89(3) . ?
W9 O33 1.90(2) . ?
W9 O34 2.32(3) . ?
W10 O36 1.72(3) . ?
W10 O38 1.80(3) . ?
W10 O26 1.89(2) . ?
W10 O37 1.92(2) . ?
W10 O35 2.00(3) . ?
W10 O34 2.27(3) . ?
W11 O40 1.70(3) . ?
W11 O43 1.84(3) . ?
W11 O22 1.87(2) . ?
W11 O41 1.92(2) . ?
W11 O38 2.01(3) . ?
W11 O44 2.31(3) . ?
W12 O46 1.69(3) . ?
W12 O45 1.75(4) . ?
W12 O18 1.89(2) . ?
W12 O47 1.95(2) . ?
W12 O43 2.09(3) . ?
W12 O44 2.30(2) . ?
W13 O48 1.70(3) . ?
W13 O49 1.83(3) . ?
W13 O47 1.88(3) . ?
W13 O51 1.91(2) . ?
W13 O41 1.95(2) . ?
W13 O50 2.48(3) . ?
W14 O52 1.73(3) . ?
W14 O53 1.84(3) . ?
W14 O51 1.90(3) . ?
W14 O33 1.95(3) . ?
W14 O37 1.97(3) . ?
W15 O54 1.71(3) . ?
W15 O56 1.77(3) . ?
W15 O55 1.81(3) . ?
W15 O49 2.05(3) . ?
W15 O53 2.09(3) . ?
W15 O50 2.30(3) . ?
W16 O57 1.69(3) . ?
W16 O58 1.80(3) . ?
W16 O32 1.92(3) . ?
W16 O170 1.93(3) . ?
W16 O172 2.10(2) . ?
W16 O56 2.19(3) . ?
W17 O59 1.68(3) . ?
W17 O62 1.84(4) . ?
W17 O61 1.84(2) . ?
W17 O64 1.89(3) . ?
W17 O63 1.92(4) . ?
W17 O60 2.48(3) . ?
W18 O67 1.70(4) . ?
W18 O68 1.71(3) . ?
W18 O66 1.84(3) . ?
W18 O64 1.91(3) . ?
W18 O69 2.00(3) . ?
W18 O65 2.49(2) . ?
W19 O70 1.72(3) . ?
W19 O69 1.87(3) . ?
W19 O63 1.88(4) . ?
W19 O71 1.96(3) . ?
W19 O72 2.00(3) . ?
W19 O73 2.43(3) . ?
W20 O74 1.71(3) . ?
W20 O72 1.86(3) . ?
W20 O75 1.92(3) . ?
W20 O77 1.94(2) . ?
W20 O76 1.94(2) . ?
W20 O73 2.39(4) . ?
W21 O79 1.68(3) . ?
W21 O71 1.84(3) . ?
W21 O80 1.88(3) . ?
W21 O78 1.92(3) . ?
W21 O77 1.95(3) . ?
W21 O73 2.36(3) . ?
W22 O81 1.72(3) . ?
W22 O82 1.73(2) . ?
W22 O83 1.89(3) . ?
W22 O80 1.96(3) . ?
W22 O61 2.01(2) . ?
W23 O84 1.62(4) . ?
W23 O85 1.74(3) . ?
W23 O86 1.88(3) . ?
W23 O83 2.01(3) . ?
W23 O62 2.09(3) . ?
W23 O60 2.36(4) . ?
W24 O88 1.71(3) . ?
W24 O87 1.80(2) . ?
W24 O90 1.90(3) . ?
W24 O75 1.97(3) . ?
W24 O66 2.02(3) . ?
W24 O65 2.49(3) . ?
W25 O92 1.75(3) . ?
W25 O91 1.82(3) . ?
W25 O90 1.95(3) . ?
W25 O86 1.96(3) . ?
W25 O67 2.16(3) . ?
W25 O65 2.31(3) . ?
W26 O96 1.72(3) . ?
W26 O93 1.76(2) . ?
W26 O95 1.89(2) . ?
W26 O76 1.91(2) . ?
W26 O87 2.13(2) . ?
W26 O94 2.26(3) . ?
W27 O100 1.67(3) . ?
W27 O97 1.71(3) . ?
W27 O99 1.85(3) . ?
W27 O101 2.03(2) . ?
W27 O98 2.09(3) . ?
W27 O14W 2.26(4) . ?
W28 O103 1.65(3) . ?
W28 O101 1.84(3) . ?
W28 O104 1.92(3) . ?
W28 O106 1.94(3) . ?
W28 O105 1.98(3) . ?
W28 O109 2.48(2) . ?
W29 O108 1.68(3) . ?
W29 O107 1.76(2) . ?
W29 O106 1.90(3) . ?
W29 O110 1.94(3) . ?
W29 O111 2.09(3) . ?
W29 O109 2.35(3) . ?
W30 O112 1.70(3) . ?
W30 O111 1.75(3) . ?
W30 O105 1.82(3) . ?
W30 O114 1.91(3) . ?
W30 O113 2.00(3) . ?
W31 O115 1.74(3) . ?
W31 O118 1.86(4) . ?
W31 O116 1.86(2) . ?
W31 O114 1.90(3) . ?
W31 O117 2.08(4) . ?
W32 O119 1.72(4) . ?
W32 O117 1.77(4) . ?
W32 O113 1.82(3) . ?
W32 O120 1.94(3) . ?
W32 O121 1.98(3) . ?
W32 O122 2.38(3) . ?
W33 O123 1.69(4) . ?
W33 O98 1.81(3) . ?
W33 O104 1.94(3) . ?
W33 O124 1.94(3) . ?
W33 O121 2.03(3) . ?
W33 O122 2.35(3) . ?
W34 O126 1.68(3) . ?
W34 O128 1.76(2) . ?
W34 O110 1.91(3) . ?
W34 O125 1.99(2) . ?
W34 O118 2.04(3) . ?
W34 O127 2.30(3) . ?
W35 O129 1.70(3) . ?
W35 O131 1.80(3) . ?
W35 O125 1.90(3) . ?
W35 O130 1.98(3) . ?
W35 O116 2.00(2) . ?
W35 O127 2.48(2) . ?
W36 O133 1.72(3) . ?
W36 O130 1.83(3) . ?
W36 O132 1.91(3) . ?
W36 O124 1.93(3) . ?
W36 O120 1.93(3) . ?
W36 O122 2.40(2) . ?
W37 O135 1.71(3) . ?
W37 O134 1.76(3) . ?
W37 O132 1.88(3) . ?
W37 O78 1.91(4) . ?
W37 O131 2.07(3) . ?
W37 O82 2.14(2) . ?
W38 O137 1.71(4) . ?
W38 O139 1.79(3) . ?
W38 O140 1.80(3) . ?
W38 O138 1.91(3) . ?
W38 O136 1.92(3) . ?
W38 O163 2.50(3) . ?
W39 O143 1.76(4) . ?
W39 O142 1.90(4) . ?
W39 O145 1.90(4) . ?
W39 O136 1.92(3) . ?
W39 O141 1.98(4) . ?
W39 O144 2.39(3) . ?
W40 O146 1.66(5) . ?
W40 O149 1.79(4) . ?
W40 O147 1.88(3) . ?
W40 O138 1.93(3) . ?
W40 O142 1.94(3) . ?
W40 O148 2.52(3) . ?
W41 O152 1.64(4) . ?
W41 O150 1.65(4) . ?
W41 O153 1.98(3) . ?
W41 O151 1.99(3) . ?
W41 O149 2.06(4) . ?
W41 O148 2.39(3) . ?
W42 O156 1.70(3) . ?
W42 O154 1.75(4) . ?
W42 O151 1.87(3) . ?
W42 O155 2.00(3) . ?
W42 O147 2.04(4) . ?
W43 O157 1.71(3) . ?
W43 O159 1.79(3) . ?
W43 O155 1.80(3) . ?
W43 O141 1.88(4) . ?
W43 O158 1.90(3) . ?
W43 O144 2.38(3) . ?
W44 O162 1.69(4) . ?
W44 O158 1.90(3) . ?
W44 O161 1.92(2) . ?
W44 O160 1.92(3) . ?
W44 O145 1.96(3) . ?
W44 O144 2.41(4) . ?
W45 O164 1.72(3) . ?
W45 O166 1.77(3) . ?
W45 O165 1.90(3) . ?
W45 O160 1.91(3) . ?
W45 O139 2.08(3) . ?
W45 O163 2.46(3) . ?
W46 O167 1.72(3) . ?
W46 O168 1.83(3) . ?
W46 O153 1.89(3) . ?
W46 O165 1.91(3) . ?
W46 O140 2.11(3) . ?
W46 O163 2.33(3) . ?
W47 O171 1.75(3) . ?
W47 O169 1.76(3) . ?
W47 O170 1.90(2) . ?
W47 O161 1.91(2) . ?
W47 O166 2.15(3) . ?
W47 O172 2.18(3) . ?
W48 O176 1.77(3) . ?
W48 O174 1.79(3) . ?
W48 O173 1.89(3) . ?
W48 O159 2.02(3) . ?
W48 O175 2.10(3) . ?
W48 O154 2.14(4) . ?
W49 O181 1.65(4) . ?
W49 O180 1.88(3) . ?
W49 O178 1.91(3) . ?
W49 O179 1.94(3) . ?
W49 O173 1.96(3) . ?
W49 O177 2.35(3) . ?
W50 O183 1.66(3) . ?
W50 O175 1.80(3) . ?
W50 O184 1.90(3) . ?
W50 O180 1.92(3) . ?
W50 O182 2.05(3) . ?
W51 O187 1.70(3) . ?
W51 O186 1.80(3) . ?
W51 O189 1.89(3) . ?
W51 O184 1.97(3) . ?
W51 O185 2.05(2) . ?
W51 O188 2.35(3) . ?
W52 O190 1.67(4) . ?
W52 O194 1.78(3) . ?
W52 O189 1.94(3) . ?
W52 O193 1.96(3) . ?
W52 O192 2.07(3) . ?
W52 O191 2.31(4) . ?
W53 O196 1.67(4) . ?
W53 O197 1.73(3) . ?
W53 O198 1.92(4) . ?
W53 O193 1.93(3) . ?
W53 O195 1.97(3) . ?
W53 O191 2.46(3) . ?
W54 O199 1.70(3) . ?
W54 O200 1.83(3) . ?
W54 O198 1.89(4) . ?
W54 O201 1.91(3) . ?
W54 O179 1.93(4) . ?
W54 O177 2.38(3) . ?
W55 O202 1.75(3) . ?
W55 O192 1.85(3) . ?
W55 O195 1.86(3) . ?
W55 O203 1.87(3) . ?
W55 O204 2.09(4) . ?
W55 O191 2.50(3) . ?
W56 O205 1.69(4) . ?
W56 O204 1.72(4) . ?
W56 O206 1.84(3) . ?
W56 O178 1.92(4) . ?
W56 O201 1.95(3) . ?
W56 O177 2.42(2) . ?
W57 O102 1.69(3) . ?
W57 O182 1.74(4) . ?
W57 O185 1.86(3) . ?
W57 O203 1.94(3) . ?
W57 O206 1.99(3) . ?
W58 O39 1.79(3) . ?
W58 O42 1.80(3) . ?
W58 O89 1.90(3) . ?
W58 O200 2.12(3) . ?
W58 O197 2.17(4) . ?
W58 O20W 2.32(3) . ?
Nd1 O45 2.43(3) . ?
Nd1 O54 2.46(3) . ?
Nd1 O14 2.48(2) . ?
Nd1 O4W 2.49(4) . ?
Nd1 O57 2.51(3) . ?
Nd1 O1W 2.51(3) . ?
Nd1 O3W 2.52(3) . ?
Nd1 O2W 2.54(4) . ?
Nd2 O58 2.44(3) . ?
Nd2 O5W 2.44(3) . ?
Nd2 O29 2.45(3) . ?
Nd2 O12 2.46(2) . ?
Nd2 O6W 2.47(5) . ?
Nd2 O15 2.48(3) . ?
Nd2 O8W 2.55(4) . ?
Nd2 O7W 2.56(3) . ?
Nd3 O99 2.30(3) . ?
Nd3 O134 2.35(3) . ?
Nd3 O91 2.40(3) . ?
Nd3 O9W 2.44(5) . ?
Nd3 O96 2.45(3) . ?
Nd3 O11W 2.46(3) . ?
Nd3 O85 2.49(3) . ?
Nd3 O10W 2.50(3) . ?
Nd4 O135 2.39(3) . ?
Nd4 O93 2.40(2) . ?
Nd4 O128 2.42(2) . ?
Nd4 O107 2.44(2) . ?
Nd4 O100 2.46(3) . ?
Nd4 O11 2.48(2) . ?
Nd4 O12W 2.53(3) . ?
Nd4 O48W 2.60(3) . ?
Nd5 O174 2.33(3) . ?
Nd5 O42 2.36(3) . ?
Nd5 O168 2.37(3) . ?
Nd5 O169 2.42(3) . ?
Nd5 O16W 2.46(4) . ?
Nd5 O17W 2.51(4) . ?
Nd5 O152 2.57(4) . ?
Nd5 O15W 2.59(4) . ?
Nd5 O43W 2.83(14) . ?
Nd6 O55 2.35(3) . ?
Nd6 O39 2.35(3) . ?
Nd6 O176 2.36(3) . ?
Nd6 O186 2.39(3) . ?
Nd6 O194 2.40(3) . ?
Nd6 O171 2.43(3) . ?
Nd6 O19W 2.52(3) . ?
Nd6 O18W 2.60(3) . ?
Se1 O50 1.68(3) . ?
Se1 O34 1.70(2) . ?
Se1 O44 1.70(3) . ?
Se2 O19 1.70(3) . ?
Se2 O25 1.71(2) . ?
Se2 O4 1.72(2) . ?
Se3 O73 1.68(3) . ?
Se3 O60 1.71(3) . ?
Se3 O65 1.71(2) . ?
Se4 O109 1.69(2) . ?
Se4 O122 1.71(3) . ?
Se4 O127 1.71(3) . ?
Se5 O148 1.66(3) . ?
Se5 O144 1.69(3) . ?
Se5 O163 1.71(3) . ?
Se6 O188 1.69(3) . ?
Se6 O177 1.70(3) . ?
Se6 O191 1.72(4) . ?
O2W Na4 2.78(5) . ?
O10W Na1 2.89(5) 2_766 ?
O13W Na3 2.57(4) . ?
O14W Na1 2.94(5) . ?
O16W O43W 0.89(14) . ?
O16W Na4 3.01(5) . ?
O26W Na3 2.42(5) . ?
O30W Na1 1.40(4) . ?
O31W Na3 2.14(5) . ?
O35W Na3 2.14(5) . ?
O38W Na1 1.86(7) . ?
O40W Na2 2.18(9) . ?
O43W Na4 2.16(15) . ?
O44W O50W 1.49(6) . ?
Na1 O10W 2.89(5) 2_766 ?
Na1 Na1 3.60(5) 2_766 ?
Na2 O183 2.85(4) . ?
Na3 O74 2.58(5) . ?
Na3 O17 2.60(3) . ?
N1 C1 1.51(7) . ?
N1 C2 1.59(7) . ?
N2 C4 1.42(8) . ?
N2 C3 1.43(6) . ?
N3 C5 1.52(6) . ?
N3 C6 1.68(7) . ?
N4 C8 1.28(8) . ?
N4 C7 1.48(7) . ?
N5 C9 1.50(7) . ?
N5 C10 1.57(7) . ?
N6 C11 1.66(10) . ?
N6 C12 1.80(9) . ?
N7 C14 1.47(2) . ?
N7 C13 1.49(2) . ?
